data_7247991
loop_
_publ_author_name
'Takahara, Kazuma'
'Horino, Yuki'
'Wada, Koki'
'Sakata, Hiromu'
'Tomita, Daichi'
'Sunatsuki, Yukinari'
'Isobe, Hiroshi'
'Kojima, Masaaki'
'Suzuki, Takayoshi'

_publ_section_title
;
 The effect of solvent molecules on crystallisation of heterotrinuclear
 MII--TbIII--MII complexes with tripodal nonadentate ligands
;
_journal_issue 7
_journal_name_full CrystEngComm
_journal_page_first 1004
_journal_page_last 1014
_journal_paper_doi 10.1039/D3CE01192E
_journal_volume 26
_journal_year 2024
_chemical_absolute_configuration 'CHOOSE rm ad rmad syn or unk'
_chemical_formula_moiety 'C62 H64 Cl12 Mn2 N7 O15 Tb'
_chemical_formula_sum 'C62 H64 Cl12 Mn2 N7 O15 Tb'
_chemical_formula_weight 1841.46
_space_group_crystal_system monoclinic
_space_group_IT_number 4
_space_group_name_Hall 'P 2yb'
_space_group_name_H-M_alt 'P 1 21 1'
_atom_sites_solution_hydrogens geom
_atom_sites_solution_primary direct
_atom_sites_solution_secondary difmap
_audit_update_record
;
2023-10-25 deposited with the CCDC.	2024-01-10 downloaded from the CCDC.
;
_cell_angle_alpha 90.0000
_cell_angle_beta 100.677(3)
_cell_angle_gamma 90.0000
_cell_formula_units_Z 2
_cell_length_a 12.3427(11)
_cell_length_b 18.1743(13)
_cell_length_c 16.3681(14)
_cell_measurement_reflns_used 26170
_cell_measurement_temperature 192
_cell_measurement_theta_max 27.54
_cell_measurement_theta_min 3.20
_cell_volume 3608.1(5)
_computing_cell_refinement 'RAPID AUTO'
_computing_data_collection 'RAPID AUTO (Rigaku, ????)'
_computing_data_reduction 'RAPID AUTO'
_computing_molecular_graphics 'CrystalStructure 4.3'
_computing_publication_material 'CrystalStructure 4.3 (Rigaku, 2018)'
_computing_structure_refinement 'SHELXL97 (Sheldrick, 2008)'
_computing_structure_solution 'SIR2004 (Burla, et al., 2005)'
_diffrn_ambient_temperature 192
_diffrn_detector_area_resol_mean 10.000
_diffrn_measured_fraction_theta_full 0.996
_diffrn_measured_fraction_theta_max 0.996
_diffrn_measurement_device_type 'Rigaku R-AXIS RAPID'
_diffrn_measurement_method \w
_diffrn_radiation_type 'Mo K\a'
_diffrn_radiation_wavelength 0.71075
_diffrn_reflns_av_R_equivalents 0.0507
_diffrn_reflns_av_unetI/netI 0.0737
_diffrn_reflns_Laue_measured_fraction_full 0.000
_diffrn_reflns_Laue_measured_fraction_max 0.000
_diffrn_reflns_limit_h_max 15
_diffrn_reflns_limit_h_min -16
_diffrn_reflns_limit_k_max 23
_diffrn_reflns_limit_k_min -23
_diffrn_reflns_limit_l_max 21
_diffrn_reflns_limit_l_min -19
_diffrn_reflns_number 34966
_diffrn_reflns_point_group_measured_fraction_full 0.000
_diffrn_reflns_point_group_measured_fraction_max 0.000
_diffrn_reflns_theta_full 27.480
_diffrn_reflns_theta_max 27.480
_diffrn_reflns_theta_min 3.200
_diffrn_standards_number 0
_exptl_absorpt_coefficient_mu 1.824
_exptl_absorpt_correction_T_max 0.833
_exptl_absorpt_correction_T_min 0.597
_exptl_absorpt_correction_type numerical
_exptl_absorpt_process_details 'NUMABS (Rigaku, 1999)'
_exptl_crystal_colour yellow
_exptl_crystal_density_diffrn 1.695
_exptl_crystal_density_method 'not measured'
_exptl_crystal_description block
_exptl_crystal_F_000 1848.00
_exptl_crystal_size_max 0.300
_exptl_crystal_size_mid 0.300
_exptl_crystal_size_min 0.100
_refine_diff_density_max 1.35
_refine_diff_density_min -0.81
_refine_ls_abs_structure_details 'Flack, H. D. (1983), Acta Cryst. A39, 876-881.  7774 Friedel Pairs'
_refine_ls_abs_structure_Flack -0.009(6)
_refine_ls_extinction_method none
_refine_ls_goodness_of_fit_ref 1.010
_refine_ls_hydrogen_treatment constr
_refine_ls_number_parameters 900
_refine_ls_number_reflns 16275
_refine_ls_number_restraints 1
_refine_ls_R_factor_all 0.0498
_refine_ls_R_factor_gt 0.0436
_refine_ls_shift/su_max 0.002
_refine_ls_structure_factor_coef Fsqd
_refine_ls_weighting_details 'w = 1/[\s^2^(Fo^2^)+(0.0585P)^2^] where P=(Fo^2^+2Fc^2^)/3'
_refine_ls_weighting_scheme calc
_refine_ls_wR_factor_gt 0.1072
_refine_ls_wR_factor_ref 0.1128
_reflns_number_gt 14488
_reflns_number_total 16275
_reflns_threshold_expression F^2^>2.0\s(F^2^)
_cod_data_source_file d3ce01192e2.cif
_cod_data_source_block off
_cod_depositor_comments 'Adding full bibliography for 7247989--7247998.cif.'
_cod_database_code 7247991

loop_
_space_group_symop_id
_space_group_symop_operation_xyz
1 +X,+Y,+Z
2 -X,1/2+Y,-Z

loop_
_atom_site_label
_atom_site_type_symbol
_atom_site_fract_x
_atom_site_fract_y
_atom_site_fract_z
_atom_site_U_iso_or_equiv
_atom_site_adp_type
_atom_site_occupancy
_atom_site_symmetry_multiplicity
_atom_site_calc_flag
_atom_site_refinement_flags
_atom_site_disorder_assembly
_atom_site_disorder_group
Tb1 Tb -0.026104(17) 0.332220(11) 0.763606(12) 0.03592(6) Uani 1 1 d . . .
Mn1 Mn 0.05230(6) 0.38145(4) 0.96072(4) 0.03384(14) Uani 1 1 d . . .
Mn2 Mn -0.10030(6) 0.28736(4) 0.56382(4) 0.03514(15) Uani 1 1 d . . .
Cl1 Cl 0.3751(3) 0.28841(18) 0.3479(2) 0.1301(10) Uani 1 1 d . . .
Cl2 Cl 0.1998(3) 0.2476(4) 0.4331(4) 0.289(5) Uani 1 1 d . . .
Cl3 Cl 0.4131(5) 0.1851(2) 0.4833(3) 0.1837(18) Uani 1 1 d . . .
Cl4 Cl 0.3499(2) -0.00551(16) 0.56397(16) 0.1064(7) Uani 1 1 d . . .
Cl5 Cl 0.4470(2) 0.08911(15) 0.69907(17) 0.1117(8) Uani 1 1 d . . .
Cl6 Cl 0.5827(2) 0.0195(2) 0.59534(18) 0.1390(12) Uani 1 1 d . . .
Cl7 Cl 0.40609(14) 0.10747(9) 0.90586(13) 0.0732(4) Uani 1 1 d . . .
Cl8 Cl 0.3114(2) -0.02722(16) 0.95258(17) 0.1240(11) Uani 1 1 d . . .
Cl9 Cl 0.5436(2) -0.01683(11) 0.9594(2) 0.1220(10) Uani 1 1 d . . .
Cl10 Cl 0.32061(17) 0.15382(12) 1.15660(19) 0.1039(8) Uani 1 1 d . . .
Cl11 Cl 0.4859(2) 0.10714(14) 1.29589(18) 0.1044(7) Uani 1 1 d . . .
Cl12 Cl 0.5330(3) 0.1034(2) 1.13377(19) 0.1330(11) Uani 1 1 d . . .
O1 O 0.1916(3) 0.28931(19) 0.7328(2) 0.0422(7) Uani 1 1 d . . .
O2 O 0.1342(2) 0.3324(2) 0.87030(17) 0.0362(6) Uani 1 1 d . . .
O3 O -0.1837(3) 0.21991(18) 0.7875(2) 0.0401(7) Uani 1 1 d . . .
O4 O -0.0687(3) 0.30669(15) 0.8976(2) 0.0350(7) Uani 1 1 d . . .
O5 O -0.1056(3) 0.47753(17) 0.6990(2) 0.0399(7) Uani 1 1 d . . .
O6 O -0.0141(3) 0.44069(16) 0.8497(2) 0.0359(7) Uani 1 1 d . . .
O7 O -0.2375(3) 0.38435(18) 0.7906(2) 0.0405(7) Uani 1 1 d . . .
O8 O -0.1862(2) 0.3268(2) 0.65779(18) 0.0363(6) Uani 1 1 d . . .
O9 O 0.0552(3) 0.18986(17) 0.8258(2) 0.0409(7) Uani 1 1 d . . .
O10 O -0.0255(3) 0.22809(16) 0.6740(2) 0.0370(7) Uani 1 1 d . . .
O11 O 0.1408(3) 0.44607(17) 0.7425(2) 0.0409(7) Uani 1 1 d . . .
O12 O 0.0115(3) 0.36813(17) 0.6291(2) 0.0383(7) Uani 1 1 d . . .
O13 O 0.4760(8) 0.3771(8) 0.2398(8) 0.220(7) Uani 1 1 d . . .
O14 O 0.6377(6) 0.3961(4) 0.2410(5) 0.128(3) Uani 1 1 d . . .
O15 O 0.5561(7) 0.3053(4) 0.1711(5) 0.129(3) Uani 1 1 d . . .
N1 N 0.1987(3) 0.3481(2) 1.0481(3) 0.0409(9) Uani 1 1 d . . .
N2 N -0.0382(3) 0.3656(2) 1.0639(2) 0.0394(8) Uani 1 1 d . . .
N3 N 0.0907(3) 0.4919(2) 1.0128(2) 0.0412(9) Uani 1 1 d . . .
N4 N -0.2663(4) 0.2704(2) 0.4917(3) 0.0460(9) Uani 1 1 d . . .
N5 N -0.0533(4) 0.1904(2) 0.4982(3) 0.0448(9) Uani 1 1 d . . .
N6 N -0.0684(4) 0.3467(2) 0.4529(2) 0.0443(10) Uani 1 1 d . . .
N7 N 0.5577(7) 0.3574(4) 0.2182(5) 0.090(2) Uani 1 1 d . . .
C1 C 0.1613(5) 0.4494(3) 1.2443(3) 0.0539(13) Uani 1 1 d . . .
H1A H 0.1546 0.4067 1.2796 0.065 Uiso 1 1 calc R . .
H1B H 0.1135 0.4890 1.2573 0.065 Uiso 1 1 calc R . .
H1C H 0.2380 0.4663 1.2544 0.065 Uiso 1 1 calc R . .
C2 C 0.1262(4) 0.4274(3) 1.1518(3) 0.0432(11) Uani 1 1 d . . .
C3 C 0.1960(5) 0.3604(3) 1.1365(3) 0.0466(11) Uani 1 1 d . . .
H3A H 0.2723 0.3675 1.1671 0.056 Uiso 1 1 calc R . .
H3B H 0.1659 0.3160 1.1593 0.056 Uiso 1 1 calc R . .
C4 C 0.2939(4) 0.3310(3) 1.0308(3) 0.0413(9) Uani 1 1 d . . .
H4 H 0.3541 0.3281 1.0762 0.050 Uiso 1 1 calc R . .
C5 C 0.3174(4) 0.3159(2) 0.9490(3) 0.0403(11) Uani 1 1 d . . .
C6 C 0.4292(4) 0.3004(3) 0.9457(4) 0.0471(12) Uani 1 1 d . . .
H6 H 0.4822 0.3009 0.9958 0.057 Uiso 1 1 calc R . .
C7 C 0.4627(4) 0.2849(3) 0.8733(4) 0.0509(12) Uani 1 1 d . . .
H7 H 0.5386 0.2770 0.8726 0.061 Uiso 1 1 calc R . .
C8 C 0.3852(4) 0.2804(3) 0.8000(4) 0.0463(11) Uani 1 1 d . . .
H8 H 0.4082 0.2682 0.7494 0.056 Uiso 1 1 calc R . .
C9 C 0.2755(4) 0.2935(2) 0.8001(3) 0.0384(10) Uani 1 1 d . . .
C10 C 0.2236(5) 0.2653(3) 0.6556(3) 0.0460(11) Uani 1 1 d . . .
H10A H 0.2624 0.2181 0.6647 0.055 Uiso 1 1 calc R . .
H10B H 0.2722 0.3021 0.6377 0.055 Uiso 1 1 calc R . .
H10C H 0.1575 0.2594 0.6125 0.055 Uiso 1 1 calc R . .
C11 C 0.2391(4) 0.3150(2) 0.8755(3) 0.0360(10) Uani 1 1 d . . .
C12 C 0.0025(5) 0.4101(3) 1.1385(3) 0.0472(11) Uani 1 1 d . . .
H12A H -0.0130 0.3836 1.1879 0.057 Uiso 1 1 calc R . .
H12B H -0.0389 0.4570 1.1342 0.057 Uiso 1 1 calc R . .
C13 C -0.1157(4) 0.3201(2) 1.0673(3) 0.0379(10) Uani 1 1 d . . .
H13 H -0.1413 0.3183 1.1185 0.045 Uiso 1 1 calc R . .
C14 C -0.1704(4) 0.2702(2) 1.0024(3) 0.0382(9) Uani 1 1 d . . .
C15 C -0.2532(4) 0.2253(3) 1.0259(3) 0.0459(11) Uani 1 1 d . . .
H15 H -0.2694 0.2288 1.0803 0.055 Uiso 1 1 calc R . .
C16 C -0.3097(4) 0.1769(3) 0.9697(3) 0.0476(12) Uani 1 1 d . . .
H16 H -0.3636 0.1456 0.9858 0.057 Uiso 1 1 calc R . .
C17 C -0.2887(4) 0.1729(2) 0.8880(3) 0.0402(10) Uani 1 1 d . . .
H17 H -0.3291 0.1398 0.8489 0.048 Uiso 1 1 calc R . .
C18 C -0.2089(4) 0.2176(2) 0.8655(3) 0.0361(9) Uani 1 1 d . . .
C19 C -0.2474(5) 0.1753(3) 0.7263(3) 0.0481(12) Uani 1 1 d . . .
H19A H -0.3247 0.1907 0.7181 0.058 Uiso 1 1 calc R . .
H19B H -0.2413 0.1238 0.7443 0.058 Uiso 1 1 calc R . .
H19C H -0.2205 0.1803 0.6739 0.058 Uiso 1 1 calc R . .
C20 C -0.1466(4) 0.2663(2) 0.9224(3) 0.0335(9) Uani 1 1 d . . .
C21 C 0.1489(5) 0.4949(3) 1.0996(3) 0.0467(11) Uani 1 1 d . . .
H21A H 0.1264 0.5400 1.1258 0.056 Uiso 1 1 calc R . .
H21B H 0.2291 0.4982 1.1003 0.056 Uiso 1 1 calc R . .
C22 C 0.0629(4) 0.5549(3) 0.9789(3) 0.0400(10) Uani 1 1 d . . .
H22 H 0.0816 0.5973 1.0125 0.048 Uiso 1 1 calc R . .
C23 C 0.0057(4) 0.5670(2) 0.8942(3) 0.0368(9) Uani 1 1 d . . .
C24 C -0.0174(4) 0.6425(3) 0.8707(4) 0.0448(11) Uani 1 1 d . . .
H24 H 0.0017 0.6796 0.9117 0.054 Uiso 1 1 calc R . .
C25 C -0.0646(5) 0.6624(3) 0.7939(4) 0.0472(12) Uani 1 1 d . . .
H25 H -0.0773 0.7130 0.7808 0.057 Uiso 1 1 calc R . .
C26 C -0.0951(4) 0.6093(3) 0.7330(4) 0.0444(11) Uani 1 1 d . . .
H26 H -0.1272 0.6235 0.6779 0.053 Uiso 1 1 calc R . .
C27 C -0.0784(4) 0.5345(2) 0.7533(3) 0.0372(9) Uani 1 1 d . . .
C28 C -0.1609(5) 0.4972(3) 0.6170(3) 0.0503(12) Uani 1 1 d . . .
H28A H -0.1097 0.5237 0.5883 0.060 Uiso 1 1 calc R . .
H28B H -0.2241 0.5289 0.6207 0.060 Uiso 1 1 calc R . .
H28C H -0.1867 0.4526 0.5857 0.060 Uiso 1 1 calc R . .
C29 C -0.0287(4) 0.5123(2) 0.8346(3) 0.0351(9) Uani 1 1 d . . .
C30 C -0.2086(6) 0.2218(4) 0.2778(3) 0.0589(14) Uani 1 1 d . . .
H30A H -0.2435 0.1732 0.2737 0.071 Uiso 1 1 calc R . .
H30B H -0.1439 0.2206 0.2510 0.071 Uiso 1 1 calc R . .
H30C H -0.2613 0.2583 0.2499 0.071 Uiso 1 1 calc R . .
C31 C -0.1728(5) 0.2427(3) 0.3697(3) 0.0458(11) Uani 1 1 d . . .
C32 C -0.2760(5) 0.2335(3) 0.4103(3) 0.0505(12) Uani 1 1 d . . .
H32A H -0.3408 0.2537 0.3721 0.061 Uiso 1 1 calc R . .
H32B H -0.2892 0.1804 0.4175 0.061 Uiso 1 1 calc R . .
C33 C -0.3541(4) 0.3028(3) 0.5058(3) 0.0496(12) Uani 1 1 d . . .
H33 H -0.4151 0.3032 0.4609 0.060 Uiso 1 1 calc R . .
C34 C -0.3710(4) 0.3383(4) 0.5808(3) 0.0444(10) Uani 1 1 d . . .
C35 C -0.4802(5) 0.3649(3) 0.5809(4) 0.0559(14) Uani 1 1 d . . .
H35 H -0.5352 0.3597 0.5323 0.067 Uiso 1 1 calc R . .
C36 C -0.5061(5) 0.3972(3) 0.6486(4) 0.0568(14) Uani 1 1 d . . .
H36 H -0.5786 0.4155 0.6466 0.068 Uiso 1 1 calc R . .
C37 C -0.4277(4) 0.4044(3) 0.7227(4) 0.0494(12) Uani 1 1 d . . .
H37 H -0.4471 0.4259 0.7709 0.059 Uiso 1 1 calc R . .
C38 C -0.3210(4) 0.3791(2) 0.7232(3) 0.0380(9) Uani 1 1 d . . .
C39 C -0.2620(5) 0.4223(3) 0.8611(3) 0.0454(11) Uani 1 1 d . . .
H39A H -0.3134 0.3930 0.8867 0.055 Uiso 1 1 calc R . .
H39B H -0.2957 0.4700 0.8435 0.055 Uiso 1 1 calc R . .
H39C H -0.1939 0.4302 0.9015 0.055 Uiso 1 1 calc R . .
C40 C -0.2889(4) 0.3470(2) 0.6539(3) 0.0366(10) Uani 1 1 d . . .
C41 C -0.0792(5) 0.1899(3) 0.4076(3) 0.0511(12) Uani 1 1 d . . .
H41A H -0.1001 0.1393 0.3886 0.061 Uiso 1 1 calc R . .
H41B H -0.0119 0.2032 0.3860 0.061 Uiso 1 1 calc R . .
C42 C -0.0086(4) 0.1310(3) 0.5310(3) 0.0448(11) Uani 1 1 d . . .
H42 H -0.0022 0.0922 0.4933 0.054 Uiso 1 1 calc R . .
C43 C 0.0333(4) 0.1153(2) 0.6180(3) 0.0390(10) Uani 1 1 d . . .
C44 C 0.0931(5) 0.0489(3) 0.6353(4) 0.0503(12) Uani 1 1 d . . .
H44 H 0.1006 0.0173 0.5904 0.060 Uiso 1 1 calc R . .
C45 C 0.1398(5) 0.0289(3) 0.7134(4) 0.0498(12) Uani 1 1 d . . .
H45 H 0.1795 -0.0160 0.7230 0.060 Uiso 1 1 calc R . .
C46 C 0.1292(4) 0.0752(3) 0.7801(4) 0.0455(11) Uani 1 1 d . . .
H46 H 0.1618 0.0618 0.8353 0.055 Uiso 1 1 calc R . .
C47 C 0.0709(4) 0.1406(2) 0.7651(3) 0.0396(10) Uani 1 1 d . . .
C48 C 0.1035(4) 0.1705(3) 0.9093(3) 0.0444(11) Uani 1 1 d . . .
H48A H 0.1836 0.1665 0.9143 0.053 Uiso 1 1 calc R . .
H48B H 0.0735 0.1233 0.9235 0.053 Uiso 1 1 calc R . .
H48C H 0.0864 0.2086 0.9474 0.053 Uiso 1 1 calc R . .
C49 C 0.0237(4) 0.1634(2) 0.6842(3) 0.0361(9) Uani 1 1 d . . .
C50 C -0.1342(5) 0.3239(3) 0.3717(3) 0.0527(12) Uani 1 1 d . . .
H50A H -0.0893 0.3312 0.3281 0.063 Uiso 1 1 calc R . .
H50B H -0.1997 0.3561 0.3583 0.063 Uiso 1 1 calc R . .
C51 C 0.0141(5) 0.3884(3) 0.4500(3) 0.0461(11) Uani 1 1 d . . .
H51 H 0.0291 0.3977 0.3961 0.055 Uiso 1 1 calc R . .
C52 C 0.0882(4) 0.4234(3) 0.5184(3) 0.0409(10) Uani 1 1 d . . .
C53 C 0.1680(5) 0.4699(3) 0.4972(4) 0.0507(12) Uani 1 1 d . . .
H53 H 0.1732 0.4748 0.4402 0.061 Uiso 1 1 calc R . .
C54 C 0.2386(5) 0.5085(3) 0.5547(4) 0.0520(13) Uani 1 1 d . . .
H54 H 0.2928 0.5394 0.5381 0.062 Uiso 1 1 calc R . .
C55 C 0.2312(4) 0.5027(3) 0.6372(4) 0.0456(11) Uani 1 1 d . . .
H55 H 0.2793 0.5307 0.6775 0.055 Uiso 1 1 calc R . .
C56 C 0.1544(4) 0.4564(2) 0.6619(3) 0.0380(10) Uani 1 1 d . . .
C57 C 0.2172(4) 0.4841(3) 0.8059(3) 0.0459(11) Uani 1 1 d . . .
H57A H 0.2069 0.5373 0.7987 0.055 Uiso 1 1 calc R . .
H57B H 0.2929 0.4711 0.8012 0.055 Uiso 1 1 calc R . .
H57C H 0.2038 0.4697 0.8608 0.055 Uiso 1 1 calc R . .
C58 C 0.0809(4) 0.4136(2) 0.6033(3) 0.0371(10) Uani 1 1 d . . .
C59 C 0.3138(9) 0.2208(9) 0.3944(9) 0.139(5) Uani 1 1 d . . .
C60 C 0.4639(6) 0.0100(5) 0.6383(5) 0.084(2) Uani 1 1 d . . .
C61 C 0.4144(7) 0.0100(4) 0.9064(5) 0.0734(18) Uani 1 1 d . . .
C62 C 0.4585(6) 0.1533(4) 1.1973(5) 0.0735(18) Uani 1 1 d . . .

loop_
_atom_site_aniso_label
_atom_site_aniso_U_11
_atom_site_aniso_U_22
_atom_site_aniso_U_33
_atom_site_aniso_U_23
_atom_site_aniso_U_13
_atom_site_aniso_U_12
Tb1 0.03873(10) 0.03947(10) 0.02962(10) -0.00324(9) 0.00645(7) -0.00009(9)
Mn1 0.0352(3) 0.0367(3) 0.0296(3) -0.0017(3) 0.0060(3) -0.0012(3)
Mn2 0.0370(4) 0.0379(3) 0.0309(4) -0.0024(3) 0.0073(3) 0.0003(3)
Cl1 0.114(2) 0.1285(19) 0.127(2) -0.0016(18) -0.0315(17) 0.0110(17)
Cl2 0.129(3) 0.461(10) 0.301(7) -0.278(7) 0.103(4) -0.085(4)
Cl3 0.279(5) 0.132(3) 0.154(3) 0.030(2) 0.077(3) -0.040(3)
Cl4 0.0816(14) 0.144(2) 0.0852(15) -0.0239(14) -0.0068(11) 0.0005(13)
Cl5 0.124(2) 0.1169(17) 0.1002(17) -0.0381(14) 0.0366(15) -0.0214(14)
Cl6 0.0731(15) 0.251(4) 0.0979(19) 0.005(2) 0.0292(13) 0.0185(19)
Cl7 0.0619(10) 0.0647(8) 0.0903(13) 0.0006(8) 0.0067(9) -0.0035(7)
Cl8 0.0968(16) 0.154(2) 0.1134(19) 0.0791(17) -0.0012(13) -0.0459(15)
Cl9 0.0868(15) 0.0663(11) 0.211(3) -0.0048(15) 0.0233(17) 0.0204(10)
Cl10 0.0615(11) 0.0897(13) 0.157(2) 0.0069(14) 0.0099(13) 0.0043(9)
Cl11 0.1180(19) 0.0990(15) 0.0978(17) 0.0072(13) 0.0243(14) 0.0174(13)
Cl12 0.110(2) 0.198(3) 0.0999(19) 0.0011(19) 0.0407(16) 0.049(2)
O1 0.0371(17) 0.0500(18) 0.0400(19) -0.0062(15) 0.0089(14) 0.0038(14)
O2 0.0326(14) 0.0405(13) 0.0348(14) -0.0007(19) 0.0048(11) 0.0019(17)
O3 0.0406(18) 0.0448(17) 0.0351(18) -0.0043(14) 0.0076(14) -0.0097(13)
O4 0.0394(17) 0.0336(14) 0.0345(17) -0.0029(11) 0.0132(13) -0.0049(11)
O5 0.050(2) 0.0377(16) 0.0316(17) 0.0025(13) 0.0060(15) 0.0000(13)
O6 0.0413(18) 0.0322(14) 0.0351(17) -0.0009(12) 0.0092(14) 0.0029(12)
O7 0.0382(17) 0.0482(17) 0.0354(17) -0.0041(14) 0.0081(14) 0.0057(14)
O8 0.0333(14) 0.0400(15) 0.0351(15) -0.0024(17) 0.0048(11) 0.0002(16)
O9 0.050(2) 0.0388(16) 0.0328(17) -0.0026(13) 0.0047(15) 0.0053(14)
O10 0.0398(17) 0.0338(15) 0.0379(18) -0.0001(13) 0.0083(14) 0.0081(12)
O11 0.0444(19) 0.0427(17) 0.0363(18) -0.0002(14) 0.0093(15) -0.0064(13)
O12 0.0418(18) 0.0406(16) 0.0344(17) -0.0004(13) 0.0122(14) -0.0060(13)
O13 0.101(7) 0.365(19) 0.200(11) -0.148(12) 0.041(7) -0.087(9)
O14 0.109(5) 0.096(4) 0.155(7) 0.008(4) -0.040(5) -0.025(4)
O15 0.152(7) 0.077(4) 0.125(6) 0.000(4) -0.056(5) -0.004(4)
N1 0.040(2) 0.047(2) 0.035(2) 0.0029(15) 0.0024(16) 0.0030(15)
N2 0.043(2) 0.0430(19) 0.032(2) -0.0037(16) 0.0076(17) 0.0009(16)
N3 0.047(2) 0.044(2) 0.031(2) -0.0038(16) 0.0023(17) -0.0020(17)
N4 0.049(2) 0.053(2) 0.037(2) -0.0013(18) 0.0102(19) 0.0023(18)
N5 0.052(2) 0.044(2) 0.039(2) -0.0067(18) 0.0099(19) 0.0001(18)
N6 0.053(2) 0.048(2) 0.032(2) -0.0016(16) 0.0087(17) -0.0025(17)
N7 0.095(5) 0.070(4) 0.088(5) 0.009(4) -0.028(4) -0.018(3)
C1 0.068(4) 0.059(3) 0.033(3) -0.009(2) 0.004(2) -0.006(3)
C2 0.049(3) 0.053(3) 0.028(2) -0.007(2) 0.006(2) -0.003(2)
C3 0.056(3) 0.048(2) 0.035(3) -0.0002(19) 0.008(2) 0.003(2)
C4 0.041(2) 0.0383(19) 0.042(2) 0.003(3) 0.0001(17) -0.004(2)
C5 0.033(2) 0.041(3) 0.047(3) 0.0019(19) 0.0062(19) -0.0019(16)
C6 0.034(2) 0.048(2) 0.056(3) 0.003(2) -0.002(2) 0.0046(19)
C7 0.031(2) 0.057(3) 0.064(4) 0.005(3) 0.009(2) 0.008(2)
C8 0.043(3) 0.047(2) 0.052(3) 0.002(2) 0.017(2) 0.003(2)
C9 0.035(2) 0.038(2) 0.042(3) 0.0015(19) 0.010(2) 0.0001(18)
C10 0.048(3) 0.044(3) 0.048(3) -0.009(2) 0.014(2) 0.001(2)
C11 0.031(2) 0.036(2) 0.041(2) -0.0005(17) 0.0076(18) -0.0008(15)
C12 0.054(3) 0.054(3) 0.035(3) -0.007(2) 0.012(2) -0.004(2)
C13 0.040(2) 0.042(3) 0.033(2) 0.0039(18) 0.0113(18) 0.0003(18)
C14 0.036(2) 0.042(2) 0.038(2) 0.0044(19) 0.0084(19) 0.0018(17)
C15 0.043(3) 0.052(3) 0.045(3) 0.012(2) 0.014(2) -0.002(2)
C16 0.040(3) 0.058(3) 0.045(3) 0.011(2) 0.011(2) -0.010(2)
C17 0.036(2) 0.035(2) 0.050(3) -0.0003(19) 0.007(2) -0.0013(17)
C18 0.034(2) 0.038(2) 0.036(2) -0.0021(18) 0.0069(19) 0.0051(17)
C19 0.050(3) 0.053(3) 0.040(3) -0.004(2) 0.006(2) -0.010(2)
C20 0.034(2) 0.032(2) 0.034(2) 0.0043(16) 0.0064(18) 0.0025(15)
C21 0.055(3) 0.047(3) 0.036(3) -0.005(2) 0.002(2) -0.006(2)
C22 0.043(3) 0.043(2) 0.037(3) -0.0045(19) 0.015(2) -0.0049(18)
C23 0.037(2) 0.033(2) 0.041(3) 0.0024(18) 0.012(2) 0.0001(16)
C24 0.049(3) 0.034(2) 0.053(3) -0.004(2) 0.014(2) 0.0018(19)
C25 0.057(3) 0.033(2) 0.052(3) 0.002(2) 0.009(2) 0.0018(19)
C26 0.046(3) 0.038(2) 0.050(3) 0.006(2) 0.010(2) 0.0009(19)
C27 0.040(2) 0.031(2) 0.041(3) 0.0024(18) 0.010(2) 0.0031(17)
C28 0.061(3) 0.052(3) 0.035(3) -0.001(2) 0.002(2) 0.001(2)
C29 0.035(2) 0.035(2) 0.037(2) 0.0004(18) 0.0109(18) 0.0001(16)
C30 0.073(4) 0.070(4) 0.033(3) -0.005(2) 0.006(3) -0.003(3)
C31 0.057(3) 0.046(3) 0.035(3) -0.001(2) 0.011(2) -0.001(2)
C32 0.052(3) 0.058(3) 0.040(3) -0.014(2) 0.006(2) -0.002(2)
C33 0.042(3) 0.067(3) 0.037(3) -0.001(2) 0.000(2) -0.001(2)
C34 0.036(2) 0.054(3) 0.043(2) 0.002(3) 0.0057(18) 0.002(2)
C35 0.039(3) 0.078(4) 0.050(3) 0.002(3) 0.006(2) 0.013(2)
C36 0.034(3) 0.071(3) 0.065(4) -0.002(3) 0.008(2) 0.013(2)
C37 0.039(3) 0.057(3) 0.053(3) -0.003(2) 0.012(2) 0.008(2)
C38 0.037(2) 0.039(2) 0.037(2) 0.0052(19) 0.0052(19) 0.0014(18)
C39 0.053(3) 0.045(3) 0.040(3) -0.003(2) 0.013(2) 0.004(2)
C40 0.036(2) 0.036(3) 0.038(2) 0.0044(17) 0.0091(18) 0.0023(16)
C41 0.060(3) 0.055(3) 0.038(3) -0.011(2) 0.010(2) 0.004(2)
C42 0.050(3) 0.043(2) 0.044(3) -0.006(2) 0.016(2) 0.002(2)
C43 0.037(2) 0.038(2) 0.041(3) -0.0040(19) 0.004(2) 0.0010(17)
C44 0.051(3) 0.043(2) 0.055(3) -0.015(2) 0.007(3) 0.005(2)
C45 0.056(3) 0.032(2) 0.059(3) 0.000(2) 0.005(3) 0.008(2)
C46 0.044(3) 0.039(2) 0.052(3) 0.006(2) 0.006(2) -0.0002(19)
C47 0.040(3) 0.037(2) 0.043(3) -0.0023(19) 0.010(2) 0.0009(18)
C48 0.049(3) 0.045(2) 0.039(3) 0.007(2) 0.009(2) 0.003(2)
C49 0.031(2) 0.041(2) 0.035(2) -0.0025(18) 0.0047(19) -0.0026(17)
C50 0.060(3) 0.062(3) 0.035(2) 0.008(3) 0.006(2) -0.004(3)
C51 0.060(3) 0.044(2) 0.038(3) 0.000(2) 0.020(2) -0.001(2)
C52 0.044(3) 0.043(2) 0.037(2) 0.0002(19) 0.011(2) 0.0014(19)
C53 0.061(3) 0.050(3) 0.047(3) 0.001(2) 0.025(3) -0.002(2)
C54 0.053(3) 0.052(3) 0.057(3) 0.003(2) 0.024(3) -0.011(2)
C55 0.038(3) 0.046(2) 0.055(3) -0.002(2) 0.015(2) -0.0036(19)
C56 0.036(2) 0.042(2) 0.038(2) 0.0037(19) 0.013(2) 0.0015(18)
C57 0.045(3) 0.045(2) 0.046(3) -0.004(2) 0.005(2) -0.009(2)
C58 0.033(2) 0.039(2) 0.042(3) 0.0033(19) 0.0126(19) 0.0032(17)
C59 0.092(7) 0.199(13) 0.131(10) -0.024(9) 0.036(7) -0.030(8)
C60 0.059(4) 0.118(6) 0.075(5) -0.025(5) 0.009(4) -0.006(4)
C61 0.085(5) 0.070(4) 0.069(4) 0.002(3) 0.025(4) -0.011(3)
C62 0.059(4) 0.080(4) 0.083(5) 0.009(4) 0.019(4) 0.006(3)

loop_
_atom_type_symbol
_atom_type_description
_atom_type_scat_dispersion_real
_atom_type_scat_dispersion_imag
_atom_type_scat_source
C C 0.0033 0.0016
;
International Tables for Crystallography
(Vol. C, Tables 4.2.6.8 and 6.1.1.4)
;
H H 0.0000 0.0000
;
International Tables for Crystallography
(Vol. C, Table 6.1.1.4)
;
N N 0.0061 0.0033
;
International Tables for Crystallography
(Vol. C, Tables 4.2.6.8 and 6.1.1.4)
;
O O 0.0106 0.0060
;
International Tables for Crystallography
(Vol. C, Tables 4.2.6.8 and 6.1.1.4)
;
Cl Cl 0.1484 0.1585
;
International Tables for Crystallography
(Vol. C, Tables 4.2.6.8 and 6.1.1.4)
;
Mn Mn 0.3368 0.7283
;
International Tables for Crystallography
(Vol. C, Tables 4.2.6.8 and 6.1.1.4)
;
Tb Tb -0.1723 4.1537
;
International Tables for Crystallography
(Vol. C, Tables 4.2.6.8 and 6.1.1.4)
;

loop_
_geom_angle_atom_site_label_1
_geom_angle_atom_site_label_2
_geom_angle_atom_site_label_3
_geom_angle
_geom_angle_site_symmetry_1
_geom_angle_site_symmetry_3
_geom_angle_publ_flag
O8 Tb1 O2 177.69(17) . . ?
O8 Tb1 O4 111.47(11) . . ?
O2 Tb1 O4 67.81(10) . . ?
O8 Tb1 O10 67.51(12) . . ?
O2 Tb1 O10 110.68(12) . . ?
O4 Tb1 O10 115.71(10) . . ?
O8 Tb1 O6 114.34(12) . . ?
O2 Tb1 O6 67.58(12) . . ?
O4 Tb1 O6 67.87(10) . . ?
O10 Tb1 O6 175.45(12) . . ?
O8 Tb1 O12 67.78(11) . . ?
O2 Tb1 O12 113.13(11) . . ?
O4 Tb1 O12 175.34(11) . . ?
O10 Tb1 O12 68.51(10) . . ?
O6 Tb1 O12 108.03(10) . . ?
O8 Tb1 O7 58.12(10) . . ?
O2 Tb1 O7 122.60(10) . . ?
O4 Tb1 O7 64.22(10) . . ?
O10 Tb1 O7 117.29(10) . . ?
O6 Tb1 O7 66.51(10) . . ?
O12 Tb1 O7 112.43(10) . . ?
O8 Tb1 O9 114.04(12) . . ?
O2 Tb1 O9 63.65(12) . . ?
O4 Tb1 O9 67.95(9) . . ?
O10 Tb1 O9 57.88(10) . . ?
O6 Tb1 O9 123.10(10) . . ?
O12 Tb1 O9 116.67(10) . . ?
O7 Tb1 O9 120.30(10) . . ?
O8 Tb1 O3 65.22(11) . . ?
O2 Tb1 O3 112.88(11) . . ?
O4 Tb1 O3 58.16(10) . . ?
O10 Tb1 O3 66.67(10) . . ?
O6 Tb1 O3 117.85(10) . . ?
O12 Tb1 O3 124.01(10) . . ?
O7 Tb1 O3 64.01(10) . . ?
O9 Tb1 O3 61.29(10) . . ?
O8 Tb1 Mn1 140.71(7) . . ?
O2 Tb1 Mn1 39.99(7) . . ?
O4 Tb1 Mn1 40.05(7) . . ?
O10 Tb1 Mn1 140.86(8) . . ?
O6 Tb1 Mn1 40.15(8) . . ?
O12 Tb1 Mn1 137.86(8) . . ?
O7 Tb1 Mn1 82.62(7) . . ?
O9 Tb1 Mn1 83.05(7) . . ?
O3 Tb1 Mn1 98.10(7) . . ?
O8 Tb1 Mn2 39.98(7) . . ?
O2 Tb1 Mn2 139.42(7) . . ?
O4 Tb1 Mn2 141.76(7) . . ?
O10 Tb1 Mn2 40.25(8) . . ?
O6 Tb1 Mn2 138.57(8) . . ?
O12 Tb1 Mn2 40.30(7) . . ?
O7 Tb1 Mn2 97.98(7) . . ?
O9 Tb1 Mn2 98.12(7) . . ?
O3 Tb1 Mn2 83.73(7) . . ?
Mn1 Tb1 Mn2 178.148(19) . . ?
O2 Mn1 O4 77.16(12) . . ?
O2 Mn1 O6 77.17(12) . . ?
O4 Mn1 O6 77.66(12) . . ?
O2 Mn1 N1 84.09(14) . . ?
O4 Mn1 N1 124.17(13) . . ?
O6 Mn1 N1 147.18(14) . . ?
O2 Mn1 N3 123.69(15) . . ?
O4 Mn1 N3 148.09(14) . . ?
O6 Mn1 N3 83.77(13) . . ?
N1 Mn1 N3 84.62(15) . . ?
O2 Mn1 N2 147.80(15) . . ?
O4 Mn1 N2 83.08(13) . . ?
O6 Mn1 N2 123.13(14) . . ?
N1 Mn1 N2 86.35(15) . . ?
N3 Mn1 N2 85.73(15) . . ?
O2 Mn1 Tb1 45.84(7) . . ?
O4 Mn1 Tb1 46.10(8) . . ?
O6 Mn1 Tb1 46.58(8) . . ?
N1 Mn1 Tb1 128.51(11) . . ?
N3 Mn1 Tb1 128.85(11) . . ?
N2 Mn1 Tb1 127.67(11) . . ?
O8 Mn2 O10 76.06(12) . . ?
O8 Mn2 O12 76.90(12) . . ?
O10 Mn2 O12 77.91(12) . . ?
O8 Mn2 N4 84.04(14) . . ?
O10 Mn2 N4 126.39(15) . . ?
O12 Mn2 N4 144.28(14) . . ?
O8 Mn2 N5 145.97(16) . . ?
O10 Mn2 N5 84.14(14) . . ?
O12 Mn2 N5 125.82(15) . . ?
N4 Mn2 N5 85.92(16) . . ?
O8 Mn2 N6 127.77(15) . . ?
O10 Mn2 N6 144.87(15) . . ?
O12 Mn2 N6 83.07(14) . . ?
N4 Mn2 N6 85.26(16) . . ?
N5 Mn2 N6 83.46(16) . . ?
O8 Mn2 Tb1 45.33(8) . . ?
O10 Mn2 Tb1 45.85(8) . . ?
O12 Mn2 Tb1 46.60(8) . . ?
N4 Mn2 Tb1 128.58(11) . . ?
N5 Mn2 Tb1 128.85(12) . . ?
N6 Mn2 Tb1 128.98(11) . . ?
C9 O1 C10 115.4(4) . . ?
C11 O2 Mn1 129.8(3) . . ?
C11 O2 Tb1 135.9(3) . . ?
Mn1 O2 Tb1 94.17(10) . . ?
C18 O3 C19 116.9(4) . . ?
C18 O3 Tb1 115.0(3) . . ?
C19 O3 Tb1 127.5(3) . . ?
C20 O4 Mn1 133.1(3) . . ?
C20 O4 Tb1 132.8(3) . . ?
Mn1 O4 Tb1 93.85(11) . . ?
C27 O5 C28 115.9(4) . . ?
C29 O6 Mn1 131.8(3) . . ?
C29 O6 Tb1 134.4(3) . . ?
Mn1 O6 Tb1 93.28(11) . . ?
C38 O7 C39 116.4(4) . . ?
C38 O7 Tb1 115.0(3) . . ?
C39 O7 Tb1 128.1(3) . . ?
C40 O8 Mn2 131.3(3) . . ?
C40 O8 Tb1 133.7(3) . . ?
Mn2 O8 Tb1 94.69(11) . . ?
C47 O9 C48 116.2(4) . . ?
C47 O9 Tb1 114.4(3) . . ?
C48 O9 Tb1 127.8(3) . . ?
C49 O10 Mn2 131.8(3) . . ?
C49 O10 Tb1 132.8(3) . . ?
Mn2 O10 Tb1 93.90(11) . . ?
C56 O11 C57 116.4(4) . . ?
C58 O12 Mn2 131.6(3) . . ?
C58 O12 Tb1 135.0(3) . . ?
Mn2 O12 Tb1 93.10(11) . . ?
C4 N1 C3 116.0(4) . . ?
C4 N1 Mn1 126.8(3) . . ?
C3 N1 Mn1 115.9(3) . . ?
C13 N2 C12 117.6(4) . . ?
C13 N2 Mn1 127.5(3) . . ?
C12 N2 Mn1 114.8(3) . . ?
C22 N3 C21 115.3(4) . . ?
C22 N3 Mn1 128.4(3) . . ?
C21 N3 Mn1 116.1(3) . . ?
C33 N4 C32 116.0(5) . . ?
C33 N4 Mn2 124.9(4) . . ?
C32 N4 Mn2 117.5(3) . . ?
C42 N5 C41 114.6(4) . . ?
C42 N5 Mn2 127.0(4) . . ?
C41 N5 Mn2 118.3(3) . . ?
C51 N6 C50 116.1(4) . . ?
C51 N6 Mn2 125.8(4) . . ?
C50 N6 Mn2 116.7(3) . . ?
O13 N7 O14 115.0(10) . . ?
O13 N7 O15 120.6(9) . . ?
O14 N7 O15 124.1(11) . . ?
C2 C1 H1A 109.5 . . ?
C2 C1 H1B 109.5 . . ?
H1A C1 H1B 109.5 . . ?
C2 C1 H1C 109.5 . . ?
H1A C1 H1C 109.5 . . ?
H1B C1 H1C 109.5 . . ?
C12 C2 C3 112.8(4) . . ?
C12 C2 C1 106.4(4) . . ?
C3 C2 C1 107.5(4) . . ?
C12 C2 C21 111.1(4) . . ?
C3 C2 C21 111.9(4) . . ?
C1 C2 C21 106.8(4) . . ?
N1 C3 C2 113.4(4) . . ?
N1 C3 H3A 108.9 . . ?
C2 C3 H3A 108.9 . . ?
N1 C3 H3B 108.9 . . ?
C2 C3 H3B 108.9 . . ?
H3A C3 H3B 107.7 . . ?
N1 C4 C5 126.4(4) . . ?
N1 C4 H4 116.8 . . ?
C5 C4 H4 116.8 . . ?
C11 C5 C6 119.1(5) . . ?
C11 C5 C4 125.1(4) . . ?
C6 C5 C4 115.8(5) . . ?
C7 C6 C5 122.1(5) . . ?
C7 C6 H6 119.0 . . ?
C5 C6 H6 119.0 . . ?
C6 C7 C8 119.6(5) . . ?
C6 C7 H7 120.2 . . ?
C8 C7 H7 120.2 . . ?
C9 C8 C7 120.5(5) . . ?
C9 C8 H8 119.7 . . ?
C7 C8 H8 119.7 . . ?
O1 C9 C8 125.9(4) . . ?
O1 C9 C11 113.3(4) . . ?
C8 C9 C11 120.8(5) . . ?
O1 C10 H10A 109.5 . . ?
O1 C10 H10B 109.5 . . ?
H10A C10 H10B 109.5 . . ?
O1 C10 H10C 109.5 . . ?
H10A C10 H10C 109.5 . . ?
H10B C10 H10C 109.5 . . ?
O2 C11 C5 124.4(4) . . ?
O2 C11 C9 117.9(4) . . ?
C5 C11 C9 117.7(4) . . ?
N2 C12 C2 114.0(4) . . ?
N2 C12 H12A 108.8 . . ?
C2 C12 H12A 108.8 . . ?
N2 C12 H12B 108.8 . . ?
C2 C12 H12B 108.8 . . ?
H12A C12 H12B 107.6 . . ?
N2 C13 C14 128.3(4) . . ?
N2 C13 H13 115.8 . . ?
C14 C13 H13 115.8 . . ?
C20 C14 C15 120.9(5) . . ?
C20 C14 C13 124.3(4) . . ?
C15 C14 C13 114.8(4) . . ?
C16 C15 C14 119.5(5) . . ?
C16 C15 H15 120.2 . . ?
C14 C15 H15 120.2 . . ?
C15 C16 C17 120.7(4) . . ?
C15 C16 H16 119.6 . . ?
C17 C16 H16 119.6 . . ?
C18 C17 C16 119.3(5) . . ?
C18 C17 H17 120.4 . . ?
C16 C17 H17 120.4 . . ?
O3 C18 C17 124.4(4) . . ?
O3 C18 C20 114.0(4) . . ?
C17 C18 C20 121.6(4) . . ?
O3 C19 H19A 109.5 . . ?
O3 C19 H19B 109.5 . . ?
H19A C19 H19B 109.5 . . ?
O3 C19 H19C 109.5 . . ?
H19A C19 H19C 109.5 . . ?
H19B C19 H19C 109.5 . . ?
O4 C20 C14 123.2(4) . . ?
O4 C20 C18 118.9(4) . . ?
C14 C20 C18 118.0(4) . . ?
N3 C21 C2 113.4(4) . . ?
N3 C21 H21A 108.9 . . ?
C2 C21 H21A 108.9 . . ?
N3 C21 H21B 108.9 . . ?
C2 C21 H21B 108.9 . . ?
H21A C21 H21B 107.7 . . ?
N3 C22 C23 126.1(4) . . ?
N3 C22 H22 117.0 . . ?
C23 C22 H22 117.0 . . ?
C29 C23 C24 118.1(5) . . ?
C29 C23 C22 126.0(4) . . ?
C24 C23 C22 115.9(4) . . ?
C25 C24 C23 122.7(5) . . ?
C25 C24 H24 118.7 . . ?
C23 C24 H24 118.7 . . ?
C24 C25 C26 120.1(4) . . ?
C24 C25 H25 120.0 . . ?
C26 C25 H25 120.0 . . ?
C25 C26 C27 119.6(5) . . ?
C25 C26 H26 120.2 . . ?
C27 C26 H26 120.2 . . ?
O5 C27 C26 124.9(5) . . ?
O5 C27 C29 114.1(4) . . ?
C26 C27 C29 121.1(5) . . ?
O5 C28 H28A 109.5 . . ?
O5 C28 H28B 109.5 . . ?
H28A C28 H28B 109.5 . . ?
O5 C28 H28C 109.5 . . ?
H28A C28 H28C 109.5 . . ?
H28B C28 H28C 109.5 . . ?
O6 C29 C23 123.5(4) . . ?
O6 C29 C27 118.1(4) . . ?
C23 C29 C27 118.3(4) . . ?
C31 C30 H30A 109.5 . . ?
C31 C30 H30B 109.5 . . ?
H30A C30 H30B 109.5 . . ?
C31 C30 H30C 109.5 . . ?
H30A C30 H30C 109.5 . . ?
H30B C30 H30C 109.5 . . ?
C30 C31 C41 107.3(4) . . ?
C30 C31 C50 106.8(4) . . ?
C41 C31 C50 112.3(5) . . ?
C30 C31 C32 106.4(5) . . ?
C41 C31 C32 112.0(5) . . ?
C50 C31 C32 111.6(4) . . ?
N4 C32 C31 113.8(4) . . ?
N4 C32 H32A 108.8 . . ?
C31 C32 H32A 108.8 . . ?
N4 C32 H32B 108.8 . . ?
C31 C32 H32B 108.8 . . ?
H32A C32 H32B 107.7 . . ?
N4 C33 C34 128.1(5) . . ?
N4 C33 H33 115.9 . . ?
C34 C33 H33 115.9 . . ?
C40 C34 C35 118.9(5) . . ?
C40 C34 C33 125.1(4) . . ?
C35 C34 C33 116.0(5) . . ?
C36 C35 C34 121.0(5) . . ?
C36 C35 H35 119.5 . . ?
C34 C35 H35 119.5 . . ?
C35 C36 C37 121.3(5) . . ?
C35 C36 H36 119.3 . . ?
C37 C36 H36 119.3 . . ?
C38 C37 C36 118.1(5) . . ?
C38 C37 H37 120.9 . . ?
C36 C37 H37 120.9 . . ?
O7 C38 C37 123.6(4) . . ?
O7 C38 C40 113.5(4) . . ?
C37 C38 C40 122.9(5) . . ?
O7 C39 H39A 109.5 . . ?
O7 C39 H39B 109.5 . . ?
H39A C39 H39B 109.5 . . ?
O7 C39 H39C 109.5 . . ?
H39A C39 H39C 109.5 . . ?
H39B C39 H39C 109.5 . . ?
O8 C40 C38 119.7(4) . . ?
O8 C40 C34 122.7(4) . . ?
C38 C40 C34 117.7(4) . . ?
N5 C41 C31 114.3(4) . . ?
N5 C41 H41A 108.7 . . ?
C31 C41 H41A 108.7 . . ?
N5 C41 H41B 108.7 . . ?
C31 C41 H41B 108.7 . . ?
H41A C41 H41B 107.6 . . ?
N5 C42 C43 128.6(4) . . ?
N5 C42 H42 115.7 . . ?
C43 C42 H42 115.7 . . ?
C49 C43 C44 119.3(5) . . ?
C49 C43 C42 124.4(4) . . ?
C44 C43 C42 116.2(4) . . ?
C45 C44 C43 122.2(5) . . ?
C45 C44 H44 118.9 . . ?
C43 C44 H44 118.9 . . ?
C44 C45 C46 119.4(5) . . ?
C44 C45 H45 120.3 . . ?
C46 C45 H45 120.3 . . ?
C47 C46 C45 119.7(5) . . ?
C47 C46 H46 120.2 . . ?
C45 C46 H46 120.2 . . ?
O9 C47 C46 124.5(5) . . ?
O9 C47 C49 113.5(4) . . ?
C46 C47 C49 122.0(5) . . ?
O9 C48 H48A 109.5 . . ?
O9 C48 H48B 109.5 . . ?
H48A C48 H48B 109.5 . . ?
O9 C48 H48C 109.5 . . ?
H48A C48 H48C 109.5 . . ?
H48B C48 H48C 109.5 . . ?
O10 C49 C47 118.8(4) . . ?
O10 C49 C43 123.8(4) . . ?
C47 C49 C43 117.4(4) . . ?
N6 C50 C31 113.6(4) . . ?
N6 C50 H50A 108.8 . . ?
C31 C50 H50A 108.8 . . ?
N6 C50 H50B 108.8 . . ?
C31 C50 H50B 108.8 . . ?
H50A C50 H50B 107.7 . . ?
N6 C51 C52 128.5(5) . . ?
N6 C51 H51 115.7 . . ?
C52 C51 H51 115.7 . . ?
C53 C52 C58 119.8(5) . . ?
C53 C52 C51 116.6(5) . . ?
C58 C52 C51 123.6(4) . . ?
C54 C53 C52 122.4(5) . . ?
C54 C53 H53 118.8 . . ?
C52 C53 H53 118.8 . . ?
C53 C54 C55 119.5(5) . . ?
C53 C54 H54 120.3 . . ?
C55 C54 H54 120.3 . . ?
C54 C55 C56 120.6(5) . . ?
C54 C55 H55 119.7 . . ?
C56 C55 H55 119.7 . . ?
O11 C56 C55 125.3(5) . . ?
O11 C56 C58 113.4(4) . . ?
C55 C56 C58 121.4(5) . . ?
O11 C57 H57A 109.5 . . ?
O11 C57 H57B 109.5 . . ?
H57A C57 H57B 109.5 . . ?
O11 C57 H57C 109.5 . . ?
H57A C57 H57C 109.5 . . ?
H57B C57 H57C 109.5 . . ?
O12 C58 C52 123.7(5) . . ?
O12 C58 C56 119.9(4) . . ?
C52 C58 C56 116.3(4) . . ?
Cl1 C59 Cl2 115.1(10) . . ?
Cl1 C59 Cl3 108.8(6) . . ?
Cl2 C59 Cl3 106.3(8) . . ?
Cl4 C60 Cl6 111.8(5) . . ?
Cl4 C60 Cl5 111.4(5) . . ?
Cl6 C60 Cl5 109.8(5) . . ?
Cl8 C61 Cl9 110.7(4) . . ?
Cl8 C61 Cl7 110.2(4) . . ?
Cl9 C61 Cl7 109.2(4) . . ?
Cl10 C62 Cl12 111.3(5) . . ?
Cl10 C62 Cl11 111.2(4) . . ?
Cl12 C62 Cl11 104.9(4) . . ?

loop_
_geom_bond_atom_site_label_1
_geom_bond_atom_site_label_2
_geom_bond_distance
_geom_bond_site_symmetry_2
_geom_bond_publ_flag
Tb1 O8 2.376(3) . ?
Tb1 O2 2.384(3) . ?
Tb1 O4 2.394(3) . ?
Tb1 O10 2.395(3) . ?
Tb1 O6 2.412(3) . ?
Tb1 O12 2.423(3) . ?
Tb1 O7 2.886(3) . ?
Tb1 O9 2.891(3) . ?
Tb1 O3 2.896(3) . ?
Tb1 Mn1 3.3150(7) . ?
Tb1 Mn2 3.3297(8) . ?
Mn1 O2 2.136(3) . ?
Mn1 O4 2.138(3) . ?
Mn1 O6 2.141(3) . ?
Mn1 N1 2.173(4) . ?
Mn1 N3 2.198(4) . ?
Mn1 N2 2.210(4) . ?
Mn2 O8 2.147(3) . ?
Mn2 O10 2.156(3) . ?
Mn2 O12 2.157(3) . ?
Mn2 N4 2.189(5) . ?
Mn2 N5 2.197(4) . ?
Mn2 N6 2.208(4) . ?
Cl1 C59 1.696(14) . ?
Cl2 C59 1.717(12) . ?
Cl3 C59 1.838(15) . ?
Cl4 C60 1.705(8) . ?
Cl5 C60 1.783(8) . ?
Cl6 C60 1.748(8) . ?
Cl7 C61 1.775(7) . ?
Cl8 C61 1.732(7) . ?
Cl9 C61 1.738(9) . ?
Cl10 C62 1.709(8) . ?
Cl11 C62 1.795(8) . ?
Cl12 C62 1.762(8) . ?
O1 C9 1.368(6) . ?
O1 C10 1.458(6) . ?
O2 C11 1.320(5) . ?
O3 C18 1.369(6) . ?
O3 C19 1.411(6) . ?
O4 C20 1.331(5) . ?
O5 C27 1.365(6) . ?
O5 C28 1.434(6) . ?
O6 C29 1.331(5) . ?
O7 C38 1.366(6) . ?
O7 C39 1.424(6) . ?
O8 C40 1.310(5) . ?
O9 C47 1.377(6) . ?
O9 C48 1.430(6) . ?
O10 C49 1.320(5) . ?
O11 C56 1.372(6) . ?
O11 C57 1.443(6) . ?
O12 C58 1.315(5) . ?
O13 N7 1.184(13) . ?
O14 N7 1.214(9) . ?
O15 N7 1.220(10) . ?
N1 C4 1.297(6) . ?
N1 C3 1.471(6) . ?
N2 C13 1.274(6) . ?
N2 C12 1.474(6) . ?
N3 C22 1.291(6) . ?
N3 C21 1.469(6) . ?
N4 C33 1.291(7) . ?
N4 C32 1.477(6) . ?
N5 C42 1.285(7) . ?
N5 C41 1.458(7) . ?
N6 C51 1.277(7) . ?
N6 C50 1.483(7) . ?
C1 C2 1.547(7) . ?
C1 H1A 0.9800 . ?
C1 H1B 0.9800 . ?
C1 H1C 0.9800 . ?
C2 C12 1.535(7) . ?
C2 C3 1.537(7) . ?
C2 C21 1.550(7) . ?
C3 H3A 0.9900 . ?
C3 H3B 0.9900 . ?
C4 C5 1.447(7) . ?
C4 H4 0.9500 . ?
C5 C11 1.397(7) . ?
C5 C6 1.420(7) . ?
C6 C7 1.355(8) . ?
C6 H6 0.9500 . ?
C7 C8 1.392(8) . ?
C7 H7 0.9500 . ?
C8 C9 1.375(7) . ?
C8 H8 0.9500 . ?
C9 C11 1.442(7) . ?
C10 H10A 0.9800 . ?
C10 H10B 0.9800 . ?
C10 H10C 0.9800 . ?
C12 H12A 0.9900 . ?
C12 H12B 0.9900 . ?
C13 C14 1.462(7) . ?
C13 H13 0.9500 . ?
C14 C20 1.397(7) . ?
C14 C15 1.415(6) . ?
C15 C16 1.366(8) . ?
C15 H15 0.9500 . ?
C16 C17 1.410(7) . ?
C16 H16 0.9500 . ?
C17 C18 1.378(7) . ?
C17 H17 0.9500 . ?
C18 C20 1.406(6) . ?
C19 H19A 0.9800 . ?
C19 H19B 0.9800 . ?
C19 H19C 0.9800 . ?
C21 H21A 0.9900 . ?
C21 H21B 0.9900 . ?
C22 C23 1.452(7) . ?
C22 H22 0.9500 . ?
C23 C29 1.401(7) . ?
C23 C24 1.438(6) . ?
C24 C25 1.335(8) . ?
C24 H24 0.9500 . ?
C25 C26 1.388(8) . ?
C25 H25 0.9500 . ?
C26 C27 1.406(6) . ?
C26 H26 0.9500 . ?
C27 C29 1.418(7) . ?
C28 H28A 0.9800 . ?
C28 H28B 0.9800 . ?
C28 H28C 0.9800 . ?
C30 C31 1.536(7) . ?
C30 H30A 0.9800 . ?
C30 H30B 0.9800 . ?
C30 H30C 0.9800 . ?
C31 C41 1.541(8) . ?
C31 C50 1.548(8) . ?
C31 C32 1.550(8) . ?
C32 H32A 0.9900 . ?
C32 H32B 0.9900 . ?
C33 C34 1.435(7) . ?
C33 H33 0.9500 . ?
C34 C40 1.426(7) . ?
C34 C35 1.433(7) . ?
C35 C36 1.344(8) . ?
C35 H35 0.9500 . ?
C36 C37 1.410(8) . ?
C36 H36 0.9500 . ?
C37 C38 1.392(7) . ?
C37 H37 0.9500 . ?
C38 C40 1.397(7) . ?
C39 H39A 0.9800 . ?
C39 H39B 0.9800 . ?
C39 H39C 0.9800 . ?
C41 H41A 0.9900 . ?
C41 H41B 0.9900 . ?
C42 C43 1.451(7) . ?
C42 H42 0.9500 . ?
C43 C49 1.415(7) . ?
C43 C44 1.416(7) . ?
C44 C45 1.350(8) . ?
C44 H44 0.9500 . ?
C45 C46 1.404(8) . ?
C45 H45 0.9500 . ?
C46 C47 1.389(7) . ?
C46 H46 0.9500 . ?
C47 C49 1.406(7) . ?
C48 H48A 0.9800 . ?
C48 H48B 0.9800 . ?
C48 H48C 0.9800 . ?
C50 H50A 0.9900 . ?
C50 H50B 0.9900 . ?
C51 C52 1.453(7) . ?
C51 H51 0.9500 . ?
C52 C53 1.390(7) . ?
C52 C58 1.420(7) . ?
C53 C54 1.354(8) . ?
C53 H53 0.9500 . ?
C54 C55 1.374(8) . ?
C54 H54 0.9500 . ?
C55 C56 1.383(6) . ?
C55 H55 0.9500 . ?
C56 C58 1.424(7) . ?
C57 H57A 0.9800 . ?
C57 H57B 0.9800 . ?
C57 H57C 0.9800 . ?

loop_
_geom_torsion_atom_site_label_1
_geom_torsion_atom_site_label_2
_geom_torsion_atom_site_label_3
_geom_torsion_atom_site_label_4
_geom_torsion
_geom_torsion_site_symmetry_1
_geom_torsion_site_symmetry_2
_geom_torsion_site_symmetry_3
_geom_torsion_site_symmetry_4
_geom_torsion_publ_flag
O8 Tb1 Mn1 O2 176.6(2) . . . . ?
O4 Tb1 Mn1 O2 120.32(19) . . . . ?
O10 Tb1 Mn1 O2 53.5(2) . . . . ?
O6 Tb1 Mn1 O2 -119.53(19) . . . . ?
O12 Tb1 Mn1 O2 -66.02(19) . . . . ?
O7 Tb1 Mn1 O2 178.49(17) . . . . ?
O9 Tb1 Mn1 O2 56.60(17) . . . . ?
O3 Tb1 Mn1 O2 116.19(17) . . . . ?
Mn2 Tb1 Mn1 O2 -72.5(6) . . . . ?
O8 Tb1 Mn1 O4 56.23(19) . . . . ?
O2 Tb1 Mn1 O4 -120.32(19) . . . . ?
O10 Tb1 Mn1 O4 -66.80(17) . . . . ?
O6 Tb1 Mn1 O4 120.15(17) . . . . ?
O12 Tb1 Mn1 O4 173.66(17) . . . . ?
O7 Tb1 Mn1 O4 58.17(13) . . . . ?
O9 Tb1 Mn1 O4 -63.71(13) . . . . ?
O3 Tb1 Mn1 O4 -4.13(13) . . . . ?
Mn2 Tb1 Mn1 O4 167.1(6) . . . . ?
O8 Tb1 Mn1 O6 -63.92(19) . . . . ?
O2 Tb1 Mn1 O6 119.53(19) . . . . ?
O4 Tb1 Mn1 O6 -120.15(17) . . . . ?
O10 Tb1 Mn1 O6 173.05(18) . . . . ?
O12 Tb1 Mn1 O6 53.51(17) . . . . ?
O7 Tb1 Mn1 O6 -61.98(13) . . . . ?
O9 Tb1 Mn1 O6 176.13(14) . . . . ?
O3 Tb1 Mn1 O6 -124.28(14) . . . . ?
Mn2 Tb1 Mn1 O6 47.0(6) . . . . ?
O8 Tb1 Mn1 N1 159.56(19) . . . . ?
O2 Tb1 Mn1 N1 -17.0(2) . . . . ?
O4 Tb1 Mn1 N1 103.32(18) . . . . ?
O10 Tb1 Mn1 N1 36.53(19) . . . . ?
O6 Tb1 Mn1 N1 -136.52(18) . . . . ?
O12 Tb1 Mn1 N1 -83.02(18) . . . . ?
O7 Tb1 Mn1 N1 161.50(15) . . . . ?
O9 Tb1 Mn1 N1 39.61(15) . . . . ?
O3 Tb1 Mn1 N1 99.20(15) . . . . ?
Mn2 Tb1 Mn1 N1 -89.5(6) . . . . ?
O8 Tb1 Mn1 N3 -81.3(2) . . . . ?
O2 Tb1 Mn1 N3 102.2(2) . . . . ?
O4 Tb1 Mn1 N3 -137.53(19) . . . . ?
O10 Tb1 Mn1 N3 155.67(19) . . . . ?
O6 Tb1 Mn1 N3 -17.37(18) . . . . ?
O12 Tb1 Mn1 N3 36.13(19) . . . . ?
O7 Tb1 Mn1 N3 -79.35(16) . . . . ?
O9 Tb1 Mn1 N3 158.76(16) . . . . ?
O3 Tb1 Mn1 N3 -141.65(16) . . . . ?
Mn2 Tb1 Mn1 N3 29.6(6) . . . . ?
O8 Tb1 Mn1 N2 38.8(2) . . . . ?
O2 Tb1 Mn1 N2 -137.8(2) . . . . ?
O4 Tb1 Mn1 N2 -17.45(17) . . . . ?
O10 Tb1 Mn1 N2 -84.25(18) . . . . ?
O6 Tb1 Mn1 N2 102.70(18) . . . . ?
O12 Tb1 Mn1 N2 156.21(17) . . . . ?
O7 Tb1 Mn1 N2 40.73(15) . . . . ?
O9 Tb1 Mn1 N2 -81.16(15) . . . . ?
O3 Tb1 Mn1 N2 -21.57(15) . . . . ?
Mn2 Tb1 Mn1 N2 149.7(6) . . . . ?
O2 Tb1 Mn2 O8 176.5(2) . . . . ?
O4 Tb1 Mn2 O8 53.64(19) . . . . ?
O10 Tb1 Mn2 O8 119.17(19) . . . . ?
O6 Tb1 Mn2 O8 -67.55(19) . . . . ?
O12 Tb1 Mn2 O8 -119.75(19) . . . . ?
O7 Tb1 Mn2 O8 -4.25(16) . . . . ?
O9 Tb1 Mn2 O8 118.06(16) . . . . ?
O3 Tb1 Mn2 O8 58.32(16) . . . . ?
Mn1 Tb1 Mn2 O8 -113.0(6) . . . . ?
O8 Tb1 Mn2 O10 -119.17(19) . . . . ?
O2 Tb1 Mn2 O10 57.37(19) . . . . ?
O4 Tb1 Mn2 O10 -65.53(17) . . . . ?
O6 Tb1 Mn2 O10 173.28(18) . . . . ?
O12 Tb1 Mn2 O10 121.08(17) . . . . ?
O7 Tb1 Mn2 O10 -123.43(14) . . . . ?
O9 Tb1 Mn2 O10 -1.11(14) . . . . ?
O3 Tb1 Mn2 O10 -60.86(14) . . . . ?
Mn1 Tb1 Mn2 O10 127.8(6) . . . . ?
O8 Tb1 Mn2 O12 119.75(19) . . . . ?
O2 Tb1 Mn2 O12 -63.71(19) . . . . ?
O4 Tb1 Mn2 O12 173.39(18) . . . . ?
O10 Tb1 Mn2 O12 -121.08(17) . . . . ?
O6 Tb1 Mn2 O12 52.20(17) . . . . ?
O7 Tb1 Mn2 O12 115.49(14) . . . . ?
O9 Tb1 Mn2 O12 -122.19(14) . . . . ?
O3 Tb1 Mn2 O12 178.07(14) . . . . ?
Mn1 Tb1 Mn2 O12 6.8(6) . . . . ?
O8 Tb1 Mn2 N4 -12.7(2) . . . . ?
O2 Tb1 Mn2 N4 163.8(2) . . . . ?
O4 Tb1 Mn2 N4 40.93(19) . . . . ?
O10 Tb1 Mn2 N4 106.46(19) . . . . ?
O6 Tb1 Mn2 N4 -80.26(19) . . . . ?
O12 Tb1 Mn2 N4 -132.46(19) . . . . ?
O7 Tb1 Mn2 N4 -16.96(16) . . . . ?
O9 Tb1 Mn2 N4 105.35(16) . . . . ?
O3 Tb1 Mn2 N4 45.61(16) . . . . ?
Mn1 Tb1 Mn2 N4 -125.7(6) . . . . ?
O8 Tb1 Mn2 N5 -134.4(2) . . . . ?
O2 Tb1 Mn2 N5 42.1(2) . . . . ?
O4 Tb1 Mn2 N5 -80.79(19) . . . . ?
O10 Tb1 Mn2 N5 -15.26(19) . . . . ?
O6 Tb1 Mn2 N5 158.02(19) . . . . ?
O12 Tb1 Mn2 N5 105.82(19) . . . . ?
O7 Tb1 Mn2 N5 -138.69(16) . . . . ?
O9 Tb1 Mn2 N5 -16.37(17) . . . . ?
O3 Tb1 Mn2 N5 -76.11(17) . . . . ?
Mn1 Tb1 Mn2 N5 112.6(6) . . . . ?
O8 Tb1 Mn2 N6 107.9(2) . . . . ?
O2 Tb1 Mn2 N6 -75.5(2) . . . . ?
O4 Tb1 Mn2 N6 161.57(18) . . . . ?
O10 Tb1 Mn2 N6 -132.90(19) . . . . ?
O6 Tb1 Mn2 N6 40.38(19) . . . . ?
O12 Tb1 Mn2 N6 -11.82(19) . . . . ?
O7 Tb1 Mn2 N6 103.68(16) . . . . ?
O9 Tb1 Mn2 N6 -134.01(16) . . . . ?
O3 Tb1 Mn2 N6 166.25(16) . . . . ?
Mn1 Tb1 Mn2 N6 -5.1(6) . . . . ?
O4 Mn1 O2 C11 -144.5(4) . . . . ?
O6 Mn1 O2 C11 135.4(4) . . . . ?
N1 Mn1 O2 C11 -17.5(4) . . . . ?
N3 Mn1 O2 C11 62.0(4) . . . . ?
N2 Mn1 O2 C11 -91.0(5) . . . . ?
Tb1 Mn1 O2 C11 175.8(5) . . . . ?
O4 Mn1 O2 Tb1 39.64(12) . . . . ?
O6 Mn1 O2 Tb1 -40.40(12) . . . . ?
N1 Mn1 O2 Tb1 166.71(16) . . . . ?
N3 Mn1 O2 Tb1 -113.80(16) . . . . ?
N2 Mn1 O2 Tb1 93.2(3) . . . . ?
O8 Tb1 O2 C11 76(2) . . . . ?
O4 Tb1 O2 C11 147.8(5) . . . . ?
O10 Tb1 O2 C11 37.5(5) . . . . ?
O6 Tb1 O2 C11 -138.0(5) . . . . ?
O12 Tb1 O2 C11 -37.2(5) . . . . ?
O7 Tb1 O2 C11 -177.2(4) . . . . ?
O9 Tb1 O2 C11 72.3(4) . . . . ?
O3 Tb1 O2 C11 110.0(4) . . . . ?
Mn1 Tb1 O2 C11 -175.4(5) . . . . ?
Mn2 Tb1 O2 C11 1.9(5) . . . . ?
O8 Tb1 O2 Mn1 -109(2) . . . . ?
O4 Tb1 O2 Mn1 -36.86(11) . . . . ?
O10 Tb1 O2 Mn1 -147.15(12) . . . . ?
O6 Tb1 O2 Mn1 37.36(12) . . . . ?
O12 Tb1 O2 Mn1 138.19(11) . . . . ?
O7 Tb1 O2 Mn1 -1.77(19) . . . . ?
O9 Tb1 O2 Mn1 -112.35(15) . . . . ?
O3 Tb1 O2 Mn1 -74.63(16) . . . . ?
Mn2 Tb1 O2 Mn1 177.28(3) . . . . ?
O8 Tb1 O3 C18 -132.2(3) . . . . ?
O2 Tb1 O3 C18 49.2(3) . . . . ?
O4 Tb1 O3 C18 7.4(3) . . . . ?
O10 Tb1 O3 C18 152.9(3) . . . . ?
O6 Tb1 O3 C18 -26.6(3) . . . . ?
O12 Tb1 O3 C18 -167.7(3) . . . . ?
O7 Tb1 O3 C18 -67.2(3) . . . . ?
O9 Tb1 O3 C18 87.9(3) . . . . ?
Mn1 Tb1 O3 C18 10.5(3) . . . . ?
Mn2 Tb1 O3 C18 -169.2(3) . . . . ?
O8 Tb1 O3 C19 38.3(4) . . . . ?
O2 Tb1 O3 C19 -140.3(4) . . . . ?
O4 Tb1 O3 C19 177.8(4) . . . . ?
O10 Tb1 O3 C19 -36.7(4) . . . . ?
O6 Tb1 O3 C19 143.9(4) . . . . ?
O12 Tb1 O3 C19 2.7(4) . . . . ?
O7 Tb1 O3 C19 103.3(4) . . . . ?
O9 Tb1 O3 C19 -101.6(4) . . . . ?
Mn1 Tb1 O3 C19 -179.1(4) . . . . ?
Mn2 Tb1 O3 C19 1.2(4) . . . . ?
O2 Mn1 O4 C20 146.5(4) . . . . ?
O6 Mn1 O4 C20 -134.1(4) . . . . ?
N1 Mn1 O4 C20 72.9(4) . . . . ?
N3 Mn1 O4 C20 -78.3(5) . . . . ?
N2 Mn1 O4 C20 -7.9(4) . . . . ?
Tb1 Mn1 O4 C20 -174.1(4) . . . . ?
O2 Mn1 O4 Tb1 -39.43(12) . . . . ?
O6 Mn1 O4 Tb1 40.01(11) . . . . ?
N1 Mn1 O4 Tb1 -113.03(16) . . . . ?
N3 Mn1 O4 Tb1 95.8(3) . . . . ?
N2 Mn1 O4 Tb1 166.17(14) . . . . ?
O8 Tb1 O4 C20 28.6(4) . . . . ?
O2 Tb1 O4 C20 -149.1(4) . . . . ?
O10 Tb1 O4 C20 -46.0(4) . . . . ?
O6 Tb1 O4 C20 137.1(4) . . . . ?
O12 Tb1 O4 C20 108.4(14) . . . . ?
O7 Tb1 O4 C20 63.5(4) . . . . ?
O9 Tb1 O4 C20 -79.7(3) . . . . ?
O3 Tb1 O4 C20 -10.7(3) . . . . ?
Mn1 Tb1 O4 C20 174.1(4) . . . . ?
Mn2 Tb1 O4 C20 -5.2(4) . . . . ?
O8 Tb1 O4 Mn1 -145.55(12) . . . . ?
O2 Tb1 O4 Mn1 36.81(13) . . . . ?
O10 Tb1 O4 Mn1 139.92(10) . . . . ?
O6 Tb1 O4 Mn1 -37.00(11) . . . . ?
O12 Tb1 O4 Mn1 -65.7(15) . . . . ?
O7 Tb1 O4 Mn1 -110.66(12) . . . . ?
O9 Tb1 O4 Mn1 106.21(13) . . . . ?
O3 Tb1 O4 Mn1 175.19(16) . . . . ?
Mn2 Tb1 O4 Mn1 -179.33(3) . . . . ?
O2 Mn1 O6 C29 -132.7(4) . . . . ?
O4 Mn1 O6 C29 147.8(4) . . . . ?
N1 Mn1 O6 C29 -76.0(5) . . . . ?
N3 Mn1 O6 C29 -6.1(4) . . . . ?
N2 Mn1 O6 C29 74.7(4) . . . . ?
Tb1 Mn1 O6 C29 -172.6(4) . . . . ?
O2 Mn1 O6 Tb1 39.80(12) . . . . ?
O4 Mn1 O6 Tb1 -39.63(11) . . . . ?
N1 Mn1 O6 Tb1 96.6(2) . . . . ?
N3 Mn1 O6 Tb1 166.47(14) . . . . ?
N2 Mn1 O6 Tb1 -112.77(14) . . . . ?
O8 Tb1 O6 C29 -46.4(4) . . . . ?
O2 Tb1 O6 C29 135.0(4) . . . . ?
O4 Tb1 O6 C29 -150.9(4) . . . . ?
O10 Tb1 O6 C29 66.7(16) . . . . ?
O12 Tb1 O6 C29 26.8(4) . . . . ?
O7 Tb1 O6 C29 -80.4(4) . . . . ?
O9 Tb1 O6 C29 167.6(4) . . . . ?
O3 Tb1 O6 C29 -120.1(4) . . . . ?
Mn1 Tb1 O6 C29 172.2(5) . . . . ?
Mn2 Tb1 O6 C29 -5.7(5) . . . . ?
O8 Tb1 O6 Mn1 141.37(11) . . . . ?
O2 Tb1 O6 Mn1 -37.22(11) . . . . ?
O4 Tb1 O6 Mn1 36.91(11) . . . . ?
O10 Tb1 O6 Mn1 -105.5(14) . . . . ?
O12 Tb1 O6 Mn1 -145.44(11) . . . . ?
O7 Tb1 O6 Mn1 107.34(13) . . . . ?
O9 Tb1 O6 Mn1 -4.58(16) . . . . ?
O3 Tb1 O6 Mn1 67.71(14) . . . . ?
Mn2 Tb1 O6 Mn1 -177.95(3) . . . . ?
O8 Tb1 O7 C38 -1.4(3) . . . . ?
O2 Tb1 O7 C38 -178.8(3) . . . . ?
O4 Tb1 O7 C38 -142.6(3) . . . . ?
O10 Tb1 O7 C38 -35.6(3) . . . . ?
O6 Tb1 O7 C38 141.7(3) . . . . ?
O12 Tb1 O7 C38 41.0(3) . . . . ?
O9 Tb1 O7 C38 -102.5(3) . . . . ?
O3 Tb1 O7 C38 -77.2(3) . . . . ?
Mn1 Tb1 O7 C38 -180.0(3) . . . . ?
Mn2 Tb1 O7 C38 1.8(3) . . . . ?
O8 Tb1 O7 C39 -173.2(4) . . . . ?
O2 Tb1 O7 C39 9.4(4) . . . . ?
O4 Tb1 O7 C39 45.6(3) . . . . ?
O10 Tb1 O7 C39 152.7(3) . . . . ?
O6 Tb1 O7 C39 -30.1(3) . . . . ?
O12 Tb1 O7 C39 -130.8(3) . . . . ?
O9 Tb1 O7 C39 85.7(4) . . . . ?
O3 Tb1 O7 C39 111.0(4) . . . . ?
Mn1 Tb1 O7 C39 8.3(3) . . . . ?
Mn2 Tb1 O7 C39 -170.0(3) . . . . ?
O10 Mn2 O8 C40 -145.4(4) . . . . ?
O12 Mn2 O8 C40 134.0(4) . . . . ?
N4 Mn2 O8 C40 -15.6(4) . . . . ?
N5 Mn2 O8 C40 -89.2(5) . . . . ?
N6 Mn2 O8 C40 63.7(4) . . . . ?
Tb1 Mn2 O8 C40 174.4(5) . . . . ?
O10 Mn2 O8 Tb1 40.20(12) . . . . ?
O12 Mn2 O8 Tb1 -40.37(13) . . . . ?
N4 Mn2 O8 Tb1 170.04(16) . . . . ?
N5 Mn2 O8 Tb1 96.4(3) . . . . ?
N6 Mn2 O8 Tb1 -110.68(17) . . . . ?
O2 Tb1 O8 C40 110(2) . . . . ?
O4 Tb1 O8 C40 38.3(4) . . . . ?
O10 Tb1 O8 C40 148.2(4) . . . . ?
O6 Tb1 O8 C40 -36.3(4) . . . . ?
O12 Tb1 O8 C40 -136.8(4) . . . . ?
O7 Tb1 O8 C40 0.9(4) . . . . ?
O9 Tb1 O8 C40 112.8(4) . . . . ?
O3 Tb1 O8 C40 74.6(4) . . . . ?
Mn1 Tb1 O8 C40 3.2(5) . . . . ?
Mn2 Tb1 O8 C40 -174.1(5) . . . . ?
O2 Tb1 O8 Mn2 -76(2) . . . . ?
O4 Tb1 O8 Mn2 -147.61(11) . . . . ?
O10 Tb1 O8 Mn2 -37.63(12) . . . . ?
O6 Tb1 O8 Mn2 137.84(12) . . . . ?
O12 Tb1 O8 Mn2 37.35(12) . . . . ?
O7 Tb1 O8 Mn2 175.04(19) . . . . ?
O9 Tb1 O8 Mn2 -73.06(14) . . . . ?
O3 Tb1 O8 Mn2 -111.30(15) . . . . ?
Mn1 Tb1 O8 Mn2 177.31(3) . . . . ?
O8 Tb1 O9 C47 52.0(3) . . . . ?
O2 Tb1 O9 C47 -128.1(3) . . . . ?
O4 Tb1 O9 C47 156.6(3) . . . . ?
O10 Tb1 O9 C47 12.8(3) . . . . ?
O6 Tb1 O9 C47 -161.9(3) . . . . ?
O12 Tb1 O9 C47 -24.1(3) . . . . ?
O7 Tb1 O9 C47 117.9(3) . . . . ?
O3 Tb1 O9 C47 91.9(3) . . . . ?
Mn1 Tb1 O9 C47 -164.9(3) . . . . ?
Mn2 Tb1 O9 C47 13.6(3) . . . . ?
O8 Tb1 O9 C48 -143.5(4) . . . . ?
O2 Tb1 O9 C48 36.4(4) . . . . ?
O4 Tb1 O9 C48 -38.9(4) . . . . ?
O10 Tb1 O9 C48 177.3(4) . . . . ?
O6 Tb1 O9 C48 2.6(4) . . . . ?
O12 Tb1 O9 C48 140.4(4) . . . . ?
O7 Tb1 O9 C48 -77.6(4) . . . . ?
O3 Tb1 O9 C48 -103.6(4) . . . . ?
Mn1 Tb1 O9 C48 -0.4(4) . . . . ?
Mn2 Tb1 O9 C48 178.2(4) . . . . ?
O8 Mn2 O10 C49 153.0(4) . . . . ?
O12 Mn2 O10 C49 -127.7(4) . . . . ?
N4 Mn2 O10 C49 81.5(4) . . . . ?
N5 Mn2 O10 C49 0.9(4) . . . . ?
N6 Mn2 O10 C49 -68.9(5) . . . . ?
Tb1 Mn2 O10 C49 -167.2(4) . . . . ?
O8 Mn2 O10 Tb1 -39.77(12) . . . . ?
O12 Mn2 O10 Tb1 39.52(11) . . . . ?
N4 Mn2 O10 Tb1 -111.36(16) . . . . ?
N5 Mn2 O10 Tb1 168.11(15) . . . . ?
N6 Mn2 O10 Tb1 98.3(2) . . . . ?
O8 Tb1 O10 C49 -155.6(4) . . . . ?
O2 Tb1 O10 C49 22.8(4) . . . . ?
O4 Tb1 O10 C49 -51.7(4) . . . . ?
O6 Tb1 O10 C49 89.4(15) . . . . ?
O12 Tb1 O10 C49 130.4(4) . . . . ?
O7 Tb1 O10 C49 -124.6(4) . . . . ?
O9 Tb1 O10 C49 -14.3(3) . . . . ?
O3 Tb1 O10 C49 -84.0(4) . . . . ?
Mn1 Tb1 O10 C49 -10.7(4) . . . . ?
Mn2 Tb1 O10 C49 167.0(4) . . . . ?
O8 Tb1 O10 Mn2 37.39(11) . . . . ?
O2 Tb1 O10 Mn2 -144.16(11) . . . . ?
O4 Tb1 O10 Mn2 141.30(11) . . . . ?
O6 Tb1 O10 Mn2 -77.5(15) . . . . ?
O12 Tb1 O10 Mn2 -36.54(11) . . . . ?
O7 Tb1 O10 Mn2 68.43(14) . . . . ?
O9 Tb1 O10 Mn2 178.70(16) . . . . ?
O3 Tb1 O10 Mn2 109.00(13) . . . . ?
Mn1 Tb1 O10 Mn2 -177.68(3) . . . . ?
O8 Mn2 O12 C58 -146.5(4) . . . . ?
O10 Mn2 O12 C58 135.2(4) . . . . ?
N4 Mn2 O12 C58 -87.0(4) . . . . ?
N5 Mn2 O12 C58 61.6(4) . . . . ?
N6 Mn2 O12 C58 -15.1(4) . . . . ?
Tb1 Mn2 O12 C58 174.1(4) . . . . ?
O8 Mn2 O12 Tb1 39.34(12) . . . . ?
O10 Mn2 O12 Tb1 -38.94(11) . . . . ?
N4 Mn2 O12 Tb1 98.9(2) . . . . ?
N5 Mn2 O12 Tb1 -112.47(17) . . . . ?
N6 Mn2 O12 Tb1 170.77(14) . . . . ?
O8 Tb1 O12 C58 149.2(4) . . . . ?
O2 Tb1 O12 C58 -33.1(4) . . . . ?
O4 Tb1 O12 C58 67.5(16) . . . . ?
O10 Tb1 O12 C58 -137.3(4) . . . . ?
O6 Tb1 O12 C58 39.6(4) . . . . ?
O7 Tb1 O12 C58 111.0(4) . . . . ?
O9 Tb1 O12 C58 -104.1(4) . . . . ?
O3 Tb1 O12 C58 -176.1(4) . . . . ?
Mn1 Tb1 O12 C58 6.5(5) . . . . ?
Mn2 Tb1 O12 C58 -173.8(5) . . . . ?
O8 Tb1 O12 Mn2 -37.06(12) . . . . ?
O2 Tb1 O12 Mn2 140.64(13) . . . . ?
O4 Tb1 O12 Mn2 -118.7(14) . . . . ?
O10 Tb1 O12 Mn2 36.49(11) . . . . ?
O6 Tb1 O12 Mn2 -146.64(11) . . . . ?
O7 Tb1 O12 Mn2 -75.26(13) . . . . ?
O9 Tb1 O12 Mn2 69.64(14) . . . . ?
O3 Tb1 O12 Mn2 -2.32(17) . . . . ?
Mn1 Tb1 O12 Mn2 -179.68(3) . . . . ?
O2 Mn1 N1 C4 18.6(4) . . . . ?
O4 Mn1 N1 C4 88.7(4) . . . . ?
O6 Mn1 N1 C4 -36.5(6) . . . . ?
N3 Mn1 N1 C4 -106.1(4) . . . . ?
N2 Mn1 N1 C4 167.8(4) . . . . ?
Tb1 Mn1 N1 C4 30.8(5) . . . . ?
O2 Mn1 N1 C3 -174.5(3) . . . . ?
O4 Mn1 N1 C3 -104.4(3) . . . . ?
O6 Mn1 N1 C3 130.4(3) . . . . ?
N3 Mn1 N1 C3 60.7(3) . . . . ?
N2 Mn1 N1 C3 -25.3(3) . . . . ?
Tb1 Mn1 N1 C3 -162.4(3) . . . . ?
O2 Mn1 N2 C13 -44.9(5) . . . . ?
O4 Mn1 N2 C13 7.3(4) . . . . ?
O6 Mn1 N2 C13 77.7(4) . . . . ?
N1 Mn1 N2 C13 -117.7(4) . . . . ?
N3 Mn1 N2 C13 157.4(4) . . . . ?
Tb1 Mn1 N2 C13 19.9(5) . . . . ?
O2 Mn1 N2 C12 130.9(3) . . . . ?
O4 Mn1 N2 C12 -176.9(3) . . . . ?
O6 Mn1 N2 C12 -106.5(3) . . . . ?
N1 Mn1 N2 C12 58.0(3) . . . . ?
N3 Mn1 N2 C12 -26.8(3) . . . . ?
Tb1 Mn1 N2 C12 -164.3(3) . . . . ?
O2 Mn1 N3 C22 76.6(5) . . . . ?
O4 Mn1 N3 C22 -47.8(6) . . . . ?
O6 Mn1 N3 C22 6.6(4) . . . . ?
N1 Mn1 N3 C22 155.8(4) . . . . ?
N2 Mn1 N3 C22 -117.4(4) . . . . ?
Tb1 Mn1 N3 C22 19.2(5) . . . . ?
O2 Mn1 N3 C21 -108.0(4) . . . . ?
O4 Mn1 N3 C21 127.5(4) . . . . ?
O6 Mn1 N3 C21 -178.1(4) . . . . ?
N1 Mn1 N3 C21 -28.8(4) . . . . ?
N2 Mn1 N3 C21 57.9(4) . . . . ?
Tb1 Mn1 N3 C21 -165.5(3) . . . . ?
O8 Mn2 N4 C33 20.7(4) . . . . ?
O10 Mn2 N4 C33 88.5(5) . . . . ?
O12 Mn2 N4 C33 -36.9(6) . . . . ?
N5 Mn2 N4 C33 168.1(5) . . . . ?
N6 Mn2 N4 C33 -108.1(4) . . . . ?
Tb1 Mn2 N4 C33 29.7(5) . . . . ?
O8 Mn2 N4 C32 -174.5(4) . . . . ?
O10 Mn2 N4 C32 -106.7(4) . . . . ?
O12 Mn2 N4 C32 127.9(4) . . . . ?
N5 Mn2 N4 C32 -27.1(4) . . . . ?
N6 Mn2 N4 C32 56.7(4) . . . . ?
Tb1 Mn2 N4 C32 -165.5(3) . . . . ?
O8 Mn2 N5 C42 -50.1(6) . . . . ?
O10 Mn2 N5 C42 4.1(4) . . . . ?
O12 Mn2 N5 C42 74.6(5) . . . . ?
N4 Mn2 N5 C42 -123.2(5) . . . . ?
N6 Mn2 N5 C42 151.1(5) . . . . ?
Tb1 Mn2 N5 C42 15.0(5) . . . . ?
O8 Mn2 N5 C41 126.5(4) . . . . ?
O10 Mn2 N5 C41 -179.3(4) . . . . ?
O12 Mn2 N5 C41 -108.8(4) . . . . ?
N4 Mn2 N5 C41 53.5(4) . . . . ?
N6 Mn2 N5 C41 -32.2(4) . . . . ?
Tb1 Mn2 N5 C41 -168.3(3) . . . . ?
O8 Mn2 N6 C51 87.6(4) . . . . ?
O10 Mn2 N6 C51 -37.2(5) . . . . ?
O12 Mn2 N6 C51 20.1(4) . . . . ?
N4 Mn2 N6 C51 166.3(4) . . . . ?
N5 Mn2 N6 C51 -107.3(4) . . . . ?
Tb1 Mn2 N6 C51 28.8(5) . . . . ?
O8 Mn2 N6 C50 -106.5(4) . . . . ?
O10 Mn2 N6 C50 128.7(4) . . . . ?
O12 Mn2 N6 C50 -173.9(4) . . . . ?
N4 Mn2 N6 C50 -27.8(4) . . . . ?
N5 Mn2 N6 C50 58.7(4) . . . . ?
Tb1 Mn2 N6 C50 -165.3(3) . . . . ?
C4 N1 C3 C2 137.6(5) . . . . ?
Mn1 N1 C3 C2 -30.8(5) . . . . ?
C12 C2 C3 N1 81.8(5) . . . . ?
C1 C2 C3 N1 -161.3(4) . . . . ?
C21 C2 C3 N1 -44.4(6) . . . . ?
C3 N1 C4 C5 179.6(5) . . . . ?
Mn1 N1 C4 C5 -13.5(8) . . . . ?
N1 C4 C5 C11 -2.3(8) . . . . ?
N1 C4 C5 C6 178.2(5) . . . . ?
C11 C5 C6 C7 0.1(7) . . . . ?
C4 C5 C6 C7 179.6(5) . . . . ?
C5 C6 C7 C8 -3.0(8) . . . . ?
C6 C7 C8 C9 1.7(8) . . . . ?
C10 O1 C9 C8 3.1(7) . . . . ?
C10 O1 C9 C11 -177.9(4) . . . . ?
C7 C8 C9 O1 -178.5(5) . . . . ?
C7 C8 C9 C11 2.5(7) . . . . ?
Mn1 O2 C11 C5 10.3(7) . . . . ?
Tb1 O2 C11 C5 -175.8(3) . . . . ?
Mn1 O2 C11 C9 -169.9(3) . . . . ?
Tb1 O2 C11 C9 4.1(6) . . . . ?
C6 C5 C11 O2 -176.2(4) . . . . ?
C4 C5 C11 O2 4.4(7) . . . . ?
C6 C5 C11 C9 4.0(6) . . . . ?
C4 C5 C11 C9 -175.5(4) . . . . ?
O1 C9 C11 O2 -4.2(6) . . . . ?
C8 C9 C11 O2 174.8(4) . . . . ?
O1 C9 C11 C5 175.6(4) . . . . ?
C8 C9 C11 C5 -5.3(6) . . . . ?
C13 N2 C12 C2 146.4(5) . . . . ?
Mn1 N2 C12 C2 -29.9(5) . . . . ?
C3 C2 C12 N2 -43.3(6) . . . . ?
C1 C2 C12 N2 -160.9(4) . . . . ?
C21 C2 C12 N2 83.3(5) . . . . ?
C12 N2 C13 C14 179.7(5) . . . . ?
Mn1 N2 C13 C14 -4.6(7) . . . . ?
N2 C13 C14 C20 -1.9(8) . . . . ?
N2 C13 C14 C15 179.1(5) . . . . ?
C20 C14 C15 C16 0.8(7) . . . . ?
C13 C14 C15 C16 179.8(5) . . . . ?
C14 C15 C16 C17 -2.0(8) . . . . ?
C15 C16 C17 C18 1.1(8) . . . . ?
C19 O3 C18 C17 2.6(7) . . . . ?
Tb1 O3 C18 C17 174.1(4) . . . . ?
C19 O3 C18 C20 -176.6(4) . . . . ?
Tb1 O3 C18 C20 -5.1(5) . . . . ?
C16 C17 C18 O3 -178.1(4) . . . . ?
C16 C17 C18 C20 1.1(7) . . . . ?
Mn1 O4 C20 C14 5.1(6) . . . . ?
Tb1 O4 C20 C14 -166.9(3) . . . . ?
Mn1 O4 C20 C18 -175.3(3) . . . . ?
Tb1 O4 C20 C18 12.7(6) . . . . ?
C15 C14 C20 O4 -179.1(4) . . . . ?
C13 C14 C20 O4 1.9(7) . . . . ?
C15 C14 C20 C18 1.3(7) . . . . ?
C13 C14 C20 C18 -177.6(4) . . . . ?
O3 C18 C20 O4 -2.5(6) . . . . ?
C17 C18 C20 O4 178.2(4) . . . . ?
O3 C18 C20 C14 177.0(4) . . . . ?
C17 C18 C20 C14 -2.2(7) . . . . ?
C22 N3 C21 C2 148.7(4) . . . . ?
Mn1 N3 C21 C2 -27.3(6) . . . . ?
C12 C2 C21 N3 -47.0(6) . . . . ?
C3 C2 C21 N3 80.1(6) . . . . ?
C1 C2 C21 N3 -162.6(5) . . . . ?
C21 N3 C22 C23 179.5(5) . . . . ?
Mn1 N3 C22 C23 -5.1(7) . . . . ?
N3 C22 C23 C29 -0.3(8) . . . . ?
N3 C22 C23 C24 179.3(5) . . . . ?
C29 C23 C24 C25 -3.7(7) . . . . ?
C22 C23 C24 C25 176.6(5) . . . . ?
C23 C24 C25 C26 1.1(8) . . . . ?
C24 C25 C26 C27 1.4(8) . . . . ?
C28 O5 C27 C26 -3.7(7) . . . . ?
C28 O5 C27 C29 177.2(4) . . . . ?
C25 C26 C27 O5 179.6(5) . . . . ?
C25 C26 C27 C29 -1.3(8) . . . . ?
Mn1 O6 C29 C23 3.7(6) . . . . ?
Tb1 O6 C29 C23 -165.8(3) . . . . ?
Mn1 O6 C29 C27 -178.4(3) . . . . ?
Tb1 O6 C29 C27 12.0(6) . . . . ?
C24 C23 C29 O6 -178.4(4) . . . . ?
C22 C23 C29 O6 1.2(7) . . . . ?
C24 C23 C29 C27 3.7(6) . . . . ?
C22 C23 C29 C27 -176.7(4) . . . . ?
O5 C27 C29 O6 -0.1(6) . . . . ?
C26 C27 C29 O6 -179.3(4) . . . . ?
O5 C27 C29 C23 177.8(4) . . . . ?
C26 C27 C29 C23 -1.4(7) . . . . ?
C33 N4 C32 C31 140.4(5) . . . . ?
Mn2 N4 C32 C31 -25.8(6) . . . . ?
C30 C31 C32 N4 -163.9(5) . . . . ?
C41 C31 C32 N4 79.1(6) . . . . ?
C50 C31 C32 N4 -47.8(6) . . . . ?
C32 N4 C33 C34 175.4(5) . . . . ?
Mn2 N4 C33 C34 -19.6(8) . . . . ?
N4 C33 C34 C40 3.2(10) . . . . ?
N4 C33 C34 C35 -175.4(6) . . . . ?
C40 C34 C35 C36 -0.6(9) . . . . ?
C33 C34 C35 C36 178.1(6) . . . . ?
C34 C35 C36 C37 -1.6(10) . . . . ?
C35 C36 C37 C38 1.9(9) . . . . ?
C39 O7 C38 C37 -4.2(7) . . . . ?
Tb1 O7 C38 C37 -177.0(4) . . . . ?
C39 O7 C38 C40 174.6(4) . . . . ?
Tb1 O7 C38 C40 1.9(5) . . . . ?
C36 C37 C38 O7 178.6(5) . . . . ?
C36 C37 C38 C40 -0.1(8) . . . . ?
Mn2 O8 C40 C38 -172.5(3) . . . . ?
Tb1 O8 C40 C38 -0.2(6) . . . . ?
Mn2 O8 C40 C34 7.0(7) . . . . ?
Tb1 O8 C40 C34 179.3(4) . . . . ?
O7 C38 C40 O8 -1.3(6) . . . . ?
C37 C38 C40 O8 177.5(4) . . . . ?
O7 C38 C40 C34 179.2(4) . . . . ?
C37 C38 C40 C34 -2.0(7) . . . . ?
C35 C34 C40 O8 -177.2(5) . . . . ?
C33 C34 C40 O8 4.2(8) . . . . ?
C35 C34 C40 C38 2.3(7) . . . . ?
C33 C34 C40 C38 -176.3(5) . . . . ?
C42 N5 C41 C31 155.3(5) . . . . ?
Mn2 N5 C41 C31 -21.8(6) . . . . ?
C30 C31 C41 N5 -166.2(5) . . . . ?
C50 C31 C41 N5 76.8(6) . . . . ?
C32 C31 C41 N5 -49.7(6) . . . . ?
C41 N5 C42 C43 175.7(5) . . . . ?
Mn2 N5 C42 C43 -7.6(8) . . . . ?
N5 C42 C43 C49 5.2(8) . . . . ?
N5 C42 C43 C44 -170.9(5) . . . . ?
C49 C43 C44 C45 1.3(8) . . . . ?
C42 C43 C44 C45 177.7(5) . . . . ?
C43 C44 C45 C46 0.0(8) . . . . ?
C44 C45 C46 C47 0.1(8) . . . . ?
C48 O9 C47 C46 0.1(7) . . . . ?
Tb1 O9 C47 C46 166.5(4) . . . . ?
C48 O9 C47 C49 -178.6(4) . . . . ?
Tb1 O9 C47 C49 -12.2(5) . . . . ?
C45 C46 C47 O9 179.8(5) . . . . ?
C45 C46 C47 C49 -1.6(7) . . . . ?
Mn2 O10 C49 C47 176.3(3) . . . . ?
Tb1 O10 C49 C47 13.9(6) . . . . ?
Mn2 O10 C49 C43 -3.0(6) . . . . ?
Tb1 O10 C49 C43 -165.4(3) . . . . ?
O9 C47 C49 O10 2.3(6) . . . . ?
C46 C47 C49 O10 -176.4(4) . . . . ?
O9 C47 C49 C43 -178.4(4) . . . . ?
C46 C47 C49 C43 2.9(7) . . . . ?
C44 C43 C49 O10 176.6(4) . . . . ?
C42 C43 C49 O10 0.6(7) . . . . ?
C44 C43 C49 C47 -2.7(7) . . . . ?
C42 C43 C49 C47 -178.7(5) . . . . ?
C51 N6 C50 C31 140.2(5) . . . . ?
Mn2 N6 C50 C31 -27.1(6) . . . . ?
C30 C31 C50 N6 -163.9(5) . . . . ?
C41 C31 C50 N6 -46.5(6) . . . . ?
C32 C31 C50 N6 80.2(6) . . . . ?
C50 N6 C51 C52 175.3(5) . . . . ?
Mn2 N6 C51 C52 -18.7(8) . . . . ?
N6 C51 C52 C53 -176.2(5) . . . . ?
N6 C51 C52 C58 2.2(8) . . . . ?
C58 C52 C53 C54 -1.7(8) . . . . ?
C51 C52 C53 C54 176.8(5) . . . . ?
C52 C53 C54 C55 -0.8(9) . . . . ?
C53 C54 C55 C56 1.7(8) . . . . ?
C57 O11 C56 C55 -3.3(7) . . . . ?
C57 O11 C56 C58 176.2(4) . . . . ?
C54 C55 C56 O11 179.4(5) . . . . ?
C54 C55 C56 C58 -0.1(7) . . . . ?
Mn2 O12 C58 C52 6.5(7) . . . . ?
Tb1 O12 C58 C52 178.2(3) . . . . ?
Mn2 O12 C58 C56 -173.3(3) . . . . ?
Tb1 O12 C58 C56 -1.6(6) . . . . ?
C53 C52 C58 O12 -176.7(4) . . . . ?
C51 C52 C58 O12 5.0(7) . . . . ?
C53 C52 C58 C56 3.1(7) . . . . ?
C51 C52 C58 C56 -175.3(4) . . . . ?
O11 C56 C58 O12 -2.0(6) . . . . ?
C55 C56 C58 O12 177.5(4) . . . . ?
O11 C56 C58 C52 178.2(4) . . . . ?
C55 C56 C58 C52 -2.3(7) . . . . ?
